data_4131226
loop_
_publ_author_name
'Ogoshi, Tomoki'
'Shimada, Yasuo'
'Sakata, Yoko'
'Akine, Shigehisa'
'Yamagishi, Tada-Aki'

_publ_section_title
;
 Alkane-Shape-Selective Vapochromic Behavior Based on Crystal-State
 Host-Guest Complexation of Pillar[5]arene Containing One Benzoquinone
 Unit.
;
_journal_issue 16
_journal_name_full 'Journal of the American Chemical Society'
_journal_page_first 5664
_journal_page_last 5667
_journal_paper_doi 10.1021/jacs.7b00631
_journal_volume 139
_journal_year 2017
_chemical_formula_moiety C57H74O10
_chemical_formula_sum 'C57 H74 O10'
_chemical_formula_weight 919.16
_chemical_name_common pillar[5]-quinone_hexane
_space_group_IT_number 14
_space_group_name_Hall '-P 2yab'
_space_group_name_H-M_alt 'P 1 21/a 1'
_atom_sites_solution_hydrogens geom
_audit_creation_method SHELXL-2014
_cell_angle_alpha 90
_cell_angle_beta 91.374(3)
_cell_angle_gamma 90
_cell_formula_units_Z 8
_cell_length_a 22.639(2)
_cell_length_b 11.4146(11)
_cell_length_c 40.733(3)
_cell_measurement_reflns_used 29467
_cell_measurement_temperature 93
_cell_measurement_theta_max 25.200
_cell_measurement_theta_min 3.046
_cell_volume 10523.0(16)
_computing_cell_refinement 'CrystalClear (Rigaku/MSC Inc., 2006)'
_computing_data_collection 'CrystalClear (Rigaku/MSC Inc., 2006)'
_computing_data_reduction 'CrystalClear (Rigaku/MSC Inc., 2006)'
_computing_molecular_graphics ORTEP-3
_computing_publication_material ORTEP-3
_computing_structure_refinement 'SHELXL-2014 (Sheldrick, 2014)'
_computing_structure_solution 'SHELXS-97 (Sheldrick, 1997)'
_diffrn_ambient_temperature 93
_diffrn_detector_area_resol_mean 14.4613
_diffrn_measured_fraction_theta_full 0.986
_diffrn_measured_fraction_theta_max 0.991
_diffrn_measurement_device_type 'Rigaku Mercury (2x2 bin mode)'
_diffrn_measurement_method dtprofit.ref
_diffrn_radiation_type MoK\a
_diffrn_radiation_wavelength 0.71073
_diffrn_reflns_av_R_equivalents 0.0672
_diffrn_reflns_av_unetI/netI 0.0546
_diffrn_reflns_Laue_measured_fraction_full 0.986
_diffrn_reflns_Laue_measured_fraction_max 0.991
_diffrn_reflns_limit_h_max 27
_diffrn_reflns_limit_h_min -27
_diffrn_reflns_limit_k_max 13
_diffrn_reflns_limit_k_min -13
_diffrn_reflns_limit_l_max 48
_diffrn_reflns_limit_l_min -46
_diffrn_reflns_number 85723
_diffrn_reflns_point_group_measured_fraction_full 0.986
_diffrn_reflns_point_group_measured_fraction_max 0.991
_diffrn_reflns_theta_full 25.242
_diffrn_reflns_theta_max 25.200
_diffrn_reflns_theta_min 3.046
_exptl_absorpt_coefficient_mu 0.078
_exptl_absorpt_correction_T_max 1.0000
_exptl_absorpt_correction_T_min 0.7857
_exptl_absorpt_correction_type multi-scan
_exptl_absorpt_process_details 'CrystalClear (Rigaku/MSC Inc., 2006)'
_exptl_crystal_colour 'reddish orange'
_exptl_crystal_density_diffrn 1.160
_exptl_crystal_description prismatic
_exptl_crystal_F_000 3968
_exptl_crystal_size_max 0.300
_exptl_crystal_size_mid 0.100
_exptl_crystal_size_min 0.050
_refine_diff_density_max 0.250
_refine_diff_density_min -0.263
_refine_diff_density_rms 0.054
_refine_ls_extinction_method none
_refine_ls_goodness_of_fit_ref 1.071
_refine_ls_hydrogen_treatment constr
_refine_ls_matrix_type full
_refine_ls_number_parameters 1372
_refine_ls_number_reflns 18782
_refine_ls_number_restraints 250
_refine_ls_restrained_S_all 1.069
_refine_ls_R_factor_all 0.0918
_refine_ls_R_factor_gt 0.0658
_refine_ls_shift/su_max 0.000
_refine_ls_shift/su_mean 0.000
_refine_ls_structure_factor_coef Fsqd
_refine_ls_weighting_details 'w=1/[\s^2^(Fo^2^)+(0.0771P)^2^+6.1046P] where P=(Fo^2^+2Fc^2^)/3'
_refine_ls_weighting_scheme calc
_refine_ls_wR_factor_gt 0.1586
_refine_ls_wR_factor_ref 0.1823
_reflns_Friedel_coverage 0.000
_reflns_number_gt 13595
_reflns_number_total 18782
_reflns_threshold_expression 'I > 2\s(I)'
_cod_data_source_file ja7b00631_si_002.cif
_cod_data_source_block ogquhex
_cod_original_cell_volume 10523.1(17)
_cod_database_code 4131226
_shelx_space_group_comment
;
The symmetry employed for this shelxl refinement is uniquely defined
by the following loop, which should always be used as a source of
symmetry information in preference to the above space-group names.
They are only intended as comments.
;
_shelx_estimated_absorpt_t_min 0.977
_shelx_estimated_absorpt_t_max 0.996
_shelxl_version_number 2014-3

loop_
_space_group_symop_operation_xyz
'x, y, z'
'-x+1/2, y+1/2, -z'
'-x, -y, -z'
'x-1/2, -y-1/2, z'

loop_
_atom_site_label
_atom_site_type_symbol
_atom_site_fract_x
_atom_site_fract_y
_atom_site_fract_z
_atom_site_U_iso_or_equiv
_atom_site_adp_type
_atom_site_occupancy
_atom_site_site_symmetry_order
_atom_site_calc_flag
_atom_site_refinement_flags_posn
_atom_site_refinement_flags_adp
_atom_site_refinement_flags_occupancy
_atom_site_disorder_assembly
_atom_site_disorder_group
C1 C 0.15922(10) 0.5203(2) 0.16226(6) 0.0288(5) Uani 1 1 d . . . . .
H1 H 0.1444 0.5999 0.1670 0.035 Uiso 1 1 calc R U . . .
H2 H 0.1260 0.4646 0.1643 0.035 Uiso 1 1 calc R U . . .
C2 C 0.35443(11) 0.3748(2) 0.25281(6) 0.0336(6) Uani 1 1 d . . . . .
H3 H 0.3450 0.3033 0.2654 0.040 Uiso 1 1 calc R U . . .
H4 H 0.3635 0.4385 0.2687 0.040 Uiso 1 1 calc R U . . .
C3 C 0.55812(10) 0.2865(2) 0.17094(5) 0.0275(5) Uani 1 1 d . . . . .
H5 H 0.5907 0.3392 0.1780 0.033 Uiso 1 1 calc R U . . .
H6 H 0.5712 0.2049 0.1749 0.033 Uiso 1 1 calc R U . . .
C4 C 0.50412(10) 0.3586(2) 0.03166(5) 0.0268(5) Uani 1 1 d . . . . .
H7 H 0.5104 0.2861 0.0189 0.032 Uiso 1 1 calc R U . . .
H8 H 0.5289 0.4213 0.0223 0.032 Uiso 1 1 calc R U . . .
C5 C 0.25619(10) 0.4987(2) 0.03032(6) 0.0292(5) Uani 1 1 d . . . . .
H9 H 0.2325 0.4430 0.0168 0.035 Uiso 1 1 calc R U . . .
H10 H 0.2528 0.5767 0.0199 0.035 Uiso 1 1 calc R U . . .
C6 C 0.20767(10) 0.4890(2) 0.18681(6) 0.0274(5) Uani 1 1 d . . . . .
C7 C 0.21953(10) 0.3622(2) 0.19301(6) 0.0286(5) Uani 1 1 d . . . . .
C8 C 0.26710(10) 0.3304(2) 0.21634(6) 0.0313(5) Uani 1 1 d . . . . .
H11 H 0.2733 0.2498 0.2211 0.038 Uiso 1 1 calc R U . . .
C9 C 0.30210(10) 0.4090(2) 0.23123(6) 0.0302(5) Uani 1 1 d . . . . .
C10 C 0.29124(10) 0.5356(2) 0.22489(6) 0.0314(5) Uani 1 1 d . . . . .
C11 C 0.24152(10) 0.5683(2) 0.20255(6) 0.0304(5) Uani 1 1 d . . . . .
H12 H 0.2332 0.6490 0.1992 0.036 Uiso 1 1 calc R U . . .
C12 C 0.40770(10) 0.3524(2) 0.23166(6) 0.0303(5) Uani 1 1 d . . . . .
C13 C 0.41599(10) 0.2425(2) 0.21735(6) 0.0307(5) Uani 1 1 d . . . . .
C14 C 0.46438(10) 0.2234(2) 0.19759(6) 0.0310(5) Uani 1 1 d . . . . .
H13 H 0.4698 0.1484 0.1881 0.037 Uiso 1 1 calc R U . . .
C15 C 0.50465(10) 0.3114(2) 0.19153(5) 0.0277(5) Uani 1 1 d . . . . .
C16 C 0.49539(10) 0.4223(2) 0.20506(6) 0.0300(5) Uani 1 1 d . . . . .
C17 C 0.44730(10) 0.4413(2) 0.22524(6) 0.0321(5) Uani 1 1 d . . . . .
H14 H 0.4417 0.5165 0.2347 0.038 Uiso 1 1 calc R U . . .
C18 C 0.54621(9) 0.3031(2) 0.13467(5) 0.0251(5) Uani 1 1 d . . . . .
C19 C 0.52721(10) 0.21048(19) 0.11456(6) 0.0258(5) Uani 1 1 d . . . . .
C20 C 0.51565(9) 0.2278(2) 0.08130(6) 0.0255(5) Uani 1 1 d . . . . .
H15 H 0.5033 0.1636 0.0680 0.031 Uiso 1 1 calc R U . . .
C21 C 0.52187(9) 0.3384(2) 0.06720(5) 0.0250(5) Uani 1 1 d . . . . .
C22 C 0.54138(10) 0.4308(2) 0.08717(6) 0.0259(5) Uani 1 1 d . . . . .
C23 C 0.55333(10) 0.4122(2) 0.12037(6) 0.0260(5) Uani 1 1 d . . . . .
H16 H 0.5667 0.4758 0.1336 0.031 Uiso 1 1 calc R U . . .
C24 C 0.43970(10) 0.3939(2) 0.02931(5) 0.0253(5) Uani 1 1 d . . . . .
C25 C 0.39540(10) 0.31223(19) 0.02231(5) 0.0254(5) Uani 1 1 d . . . . .
C26 C 0.33603(10) 0.3456(2) 0.02275(5) 0.0265(5) Uani 1 1 d . . . . .
H17 H 0.3061 0.2893 0.0180 0.032 Uiso 1 1 calc R U . . .
C27 C 0.32016(10) 0.4608(2) 0.03009(5) 0.0266(5) Uani 1 1 d . . . . .
C28 C 0.36474(10) 0.54192(19) 0.03667(5) 0.0260(5) Uani 1 1 d . . . . .
C29 C 0.42364(10) 0.5086(2) 0.03620(5) 0.0271(5) Uani 1 1 d . . . . .
H18 H 0.4535 0.5652 0.0407 0.033 Uiso 1 1 calc R U . . .
C30 C 0.23008(10) 0.5052(2) 0.06436(6) 0.0279(5) Uani 1 1 d . . . . .
C31 C 0.20656(10) 0.4053(2) 0.07895(6) 0.0280(5) Uani 1 1 d . . . . .
C32 C 0.18221(10) 0.4117(2) 0.11006(6) 0.0289(5) Uani 1 1 d . . . . .
H19 H 0.1656 0.3435 0.1195 0.035 Uiso 1 1 calc R U . . .
C33 C 0.18203(10) 0.5161(2) 0.12729(6) 0.0276(5) Uani 1 1 d . . . . .
C34 C 0.20506(10) 0.6166(2) 0.11293(6) 0.0281(5) Uani 1 1 d . . . . .
C35 C 0.22897(10) 0.6103(2) 0.08162(6) 0.0285(5) Uani 1 1 d . . . . .
H20 H 0.2447 0.6790 0.0720 0.034 Uiso 1 1 calc R U . . .
O1 O 0.19028(7) 0.28597(15) 0.17900(4) 0.0341(4) Uani 1 1 d . . . . .
O2 O 0.32229(8) 0.61190(16) 0.23777(4) 0.0393(4) Uani 1 1 d . . . . .
O3 O 0.37522(7) 0.15641(15) 0.22478(4) 0.0351(4) Uani 1 1 d . . . . .
C36 C 0.38093(12) 0.0447(2) 0.20920(6) 0.0371(6) Uani 1 1 d . . . . .
H21 H 0.4196 0.0089 0.2151 0.044 Uiso 1 1 calc R U . . .
H22 H 0.3782 0.0534 0.1850 0.044 Uiso 1 1 calc R U . . .
C37 C 0.33130(13) -0.0310(3) 0.22105(7) 0.0480(7) Uani 1 1 d . . . . .
H23 H 0.2934 0.0027 0.2138 0.072 Uiso 1 1 calc R U . . .
H24 H 0.3330 -0.0348 0.2451 0.072 Uiso 1 1 calc R U . . .
H25 H 0.3352 -0.1101 0.2120 0.072 Uiso 1 1 calc R U . . .
O4 O 0.53605(7) 0.50739(14) 0.19724(4) 0.0332(4) Uani 1 1 d . . . . .
C38 C 0.52691(11) 0.6243(2) 0.20876(6) 0.0347(6) Uani 1 1 d . . . . .
H26 H 0.5287 0.6264 0.2331 0.042 Uiso 1 1 calc R U . . .
H27 H 0.4877 0.6535 0.2012 0.042 Uiso 1 1 calc R U . . .
C39 C 0.57514(13) 0.6987(2) 0.19501(7) 0.0407(6) Uani 1 1 d . . . . .
H28 H 0.5725 0.6969 0.1710 0.061 Uiso 1 1 calc R U . . .
H29 H 0.6137 0.6681 0.2024 0.061 Uiso 1 1 calc R U . . .
H30 H 0.5707 0.7795 0.2027 0.061 Uiso 1 1 calc R U . . .
O5 O 0.51995(7) 0.10365(13) 0.13017(4) 0.0311(4) Uani 1 1 d . . . . .
C40 C 0.50757(12) 0.0038(2) 0.11013(6) 0.0350(6) Uani 1 1 d . . . . .
H31 H 0.5411 -0.0122 0.0956 0.042 Uiso 1 1 calc R U . . .
H32 H 0.4718 0.0177 0.0962 0.042 Uiso 1 1 calc R U . . .
C41 C 0.49802(13) -0.0979(2) 0.13269(7) 0.0452(7) Uani 1 1 d . . . . .
H33 H 0.4669 -0.0784 0.1481 0.068 Uiso 1 1 calc R U . . .
H34 H 0.5348 -0.1150 0.1449 0.068 Uiso 1 1 calc R U . . .
H35 H 0.4861 -0.1667 0.1198 0.068 Uiso 1 1 calc R U . . .
O6 O 0.54793(7) 0.53745(13) 0.07184(4) 0.0297(4) Uani 1 1 d . . . . .
C42 C 0.56910(11) 0.6336(2) 0.09121(6) 0.0322(5) Uani 1 1 d . . . . .
H36 H 0.6073 0.6134 0.1021 0.039 Uiso 1 1 calc R U . . .
H37 H 0.5404 0.6535 0.1083 0.039 Uiso 1 1 calc R U . . .
C43 C 0.57676(12) 0.7355(2) 0.06817(6) 0.0380(6) Uani 1 1 d . . . . .
H38 H 0.5382 0.7581 0.0587 0.057 Uiso 1 1 calc R U . . .
H39 H 0.6032 0.7128 0.0505 0.057 Uiso 1 1 calc R U . . .
H40 H 0.5939 0.8020 0.0803 0.057 Uiso 1 1 calc R U . . .
O7 O 0.41446(7) 0.20000(13) 0.01551(4) 0.0298(4) Uani 1 1 d . . . . .
C44 C 0.37269(10) 0.1173(2) 0.00241(6) 0.0298(5) Uani 1 1 d . . . . .
H41 H 0.3486 0.1534 -0.0155 0.036 Uiso 1 1 calc R U . . .
H42 H 0.3459 0.0907 0.0198 0.036 Uiso 1 1 calc R U . . .
C45 C 0.40737(11) 0.0152(2) -0.01053(6) 0.0353(6) Uani 1 1 d . . . . .
H43 H 0.4331 -0.0162 0.0070 0.053 Uiso 1 1 calc R U . . .
H44 H 0.4315 0.0416 -0.0288 0.053 Uiso 1 1 calc R U . . .
H45 H 0.3801 -0.0459 -0.0183 0.053 Uiso 1 1 calc R U . . .
O8 O 0.34672(7) 0.65515(14) 0.04344(4) 0.0312(4) Uani 1 1 d . . . . .
C46 C 0.39122(11) 0.7418(2) 0.04838(6) 0.0333(6) Uani 1 1 d . . . . .
H46 H 0.4136 0.7530 0.0280 0.040 Uiso 1 1 calc R U . . .
H47 H 0.4191 0.7175 0.0662 0.040 Uiso 1 1 calc R U . . .
C47 C 0.36069(13) 0.8537(2) 0.05752(7) 0.0436(7) Uani 1 1 d . . . . .
H48 H 0.3408 0.8430 0.0784 0.065 Uiso 1 1 calc R U . . .
H49 H 0.3314 0.8742 0.0403 0.065 Uiso 1 1 calc R U . . .
H50 H 0.3899 0.9167 0.0597 0.065 Uiso 1 1 calc R U . . .
O9 O 0.20880(7) 0.30357(14) 0.06076(4) 0.0325(4) Uani 1 1 d . . . . .
C48 C 0.18249(11) 0.2009(2) 0.07446(6) 0.0330(6) Uani 1 1 d . . . . .
H51 H 0.1405 0.2157 0.0792 0.040 Uiso 1 1 calc R U . . .
H52 H 0.2034 0.1787 0.0952 0.040 Uiso 1 1 calc R U . . .
C49 C 0.18762(13) 0.1045(2) 0.04938(7) 0.0415(6) Uani 1 1 d . . . . .
H53 H 0.2294 0.0891 0.0454 0.062 Uiso 1 1 calc R U . . .
H54 H 0.1678 0.1286 0.0288 0.062 Uiso 1 1 calc R U . . .
H55 H 0.1689 0.0332 0.0576 0.062 Uiso 1 1 calc R U . . .
O10 O 0.20250(7) 0.71819(14) 0.13141(4) 0.0333(4) Uani 1 1 d . . . . .
C50 C 0.22876(11) 0.8222(2) 0.11881(6) 0.0348(6) Uani 1 1 d . . . . .
H56 H 0.2091 0.8450 0.0978 0.042 Uiso 1 1 calc R U . . .
H57 H 0.2712 0.8091 0.1149 0.042 Uiso 1 1 calc R U . . .
C51 C 0.22109(13) 0.9170(2) 0.14417(7) 0.0428(7) Uani 1 1 d . . . . .
H58 H 0.2394 0.8921 0.1651 0.064 Uiso 1 1 calc R U . . .
H59 H 0.1789 0.9312 0.1472 0.064 Uiso 1 1 calc R U . . .
H60 H 0.2400 0.9892 0.1367 0.064 Uiso 1 1 calc R U . . .
C52 C 0.60241(11) 0.1215(3) 0.24406(6) 0.0404(6) Uani 1 1 d . . . . .
H61 H 0.6025 0.1985 0.2329 0.049 Uiso 1 1 calc R U . . .
H62 H 0.6061 0.0598 0.2271 0.049 Uiso 1 1 calc R U . . .
C53 C 0.38277(11) 0.0371(3) 0.31563(6) 0.0396(6) Uani 1 1 d . . . . .
H63 H 0.3595 -0.0292 0.3065 0.048 Uiso 1 1 calc R U . . .
H64 H 0.3577 0.1082 0.3146 0.048 Uiso 1 1 calc R U . . .
C54 C 0.45450(12) -0.0532(3) 0.45178(7) 0.0449(7) Uani 1 1 d . . . . .
H65 H 0.4337 0.0025 0.4661 0.054 Uiso 1 1 calc R U . . .
H66 H 0.4423 -0.1334 0.4579 0.054 Uiso 1 1 calc R U . . .
C55 C 0.70971(11) 0.0010(2) 0.47096(6) 0.0358(6) Uani 1 1 d . . . . .
H67 H 0.7190 0.0672 0.4859 0.043 Uiso 1 1 calc R U . . .
H68 H 0.7275 -0.0708 0.4806 0.043 Uiso 1 1 calc R U . . .
C56 C 0.79864(11) 0.0949(2) 0.33964(6) 0.0318(5) Uani 1 1 d . . . . .
H69 H 0.8207 0.1699 0.3397 0.038 Uiso 1 1 calc R U . . .
H70 H 0.8263 0.0321 0.3333 0.038 Uiso 1 1 calc R U . . .
C57 C 0.54509(11) 0.1059(2) 0.26164(6) 0.0369(6) Uani 1 1 d . . . . .
C58 C 0.52010(12) -0.0140(3) 0.26317(6) 0.0416(7) Uani 1 1 d . . . . .
C59 C 0.46468(12) -0.0313(3) 0.28010(6) 0.0421(6) Uani 1 1 d . . . . .
H71 H 0.4475 -0.1073 0.2801 0.051 Uiso 1 1 calc R U . . .
C60 C 0.43695(11) 0.0554(2) 0.29567(6) 0.0357(6) Uani 1 1 d . . . . .
C61 C 0.46233(11) 0.1758(2) 0.29466(6) 0.0368(6) Uani 1 1 d . . . . .
C62 C 0.51695(11) 0.1937(3) 0.27631(6) 0.0388(6) Uani 1 1 d . . . . .
H72 H 0.5327 0.2706 0.2749 0.047 Uiso 1 1 calc R U . . .
C63 C 0.40053(10) 0.0117(2) 0.35098(6) 0.0348(6) Uani 1 1 d . . . . .
C64 C 0.41792(11) -0.0998(2) 0.36075(7) 0.0386(6) Uani 1 1 d . . . . .
C65 C 0.43555(11) -0.1204(2) 0.39335(7) 0.0395(6) Uani 1 1 d . . . . .
H73 H 0.4472 -0.1970 0.3999 0.047 Uiso 1 1 calc R U . . .
C66 C 0.43619(11) -0.0301(3) 0.41630(6) 0.0383(6) Uani 1 1 d . . . . .
C67 C 0.41942(11) 0.0816(2) 0.40636(6) 0.0365(6) Uani 1 1 d . . . . .
C68 C 0.40177(11) 0.1023(2) 0.37395(6) 0.0361(6) Uani 1 1 d . . . . .
H74 H 0.3904 0.1790 0.3674 0.043 Uiso 1 1 calc R U . . .
C69 C 0.52044(12) -0.0407(2) 0.45766(6) 0.0377(6) Uani 1 1 d . . . . .
C70 C 0.55828(13) -0.1360(2) 0.45540(6) 0.0411(6) Uani 1 1 d . . . . .
C71 C 0.61886(12) -0.1232(2) 0.46048(6) 0.0383(6) Uani 1 1 d . . . . .
H75 H 0.6439 -0.1897 0.4591 0.046 Uiso 1 1 calc R U . . .
C72 C 0.64302(11) -0.0139(2) 0.46762(6) 0.0328(6) Uani 1 1 d . . . . .
C73 C 0.60540(11) 0.0813(2) 0.47002(6) 0.0326(6) Uani 1 1 d . . . . .
C74 C 0.54505(11) 0.0680(2) 0.46530(6) 0.0351(6) Uani 1 1 d . . . . .
H76 H 0.5200 0.1342 0.4673 0.042 Uiso 1 1 calc R U . . .
C75 C 0.73600(11) 0.0243(2) 0.43756(6) 0.0322(5) Uani 1 1 d . . . . .
C76 C 0.75953(11) -0.0646(2) 0.41887(6) 0.0310(5) Uani 1 1 d . . . . .
C77 C 0.78020(10) -0.0420(2) 0.38752(6) 0.0319(5) Uani 1 1 d . . . . .
H77 H 0.7966 -0.1040 0.3751 0.038 Uiso 1 1 calc R U . . .
C78 C 0.77719(10) 0.0705(2) 0.37411(6) 0.0302(5) Uani 1 1 d . . . . .
C79 C 0.75379(11) 0.1599(2) 0.39305(6) 0.0315(5) Uani 1 1 d . . . . .
C80 C 0.73400(11) 0.1378(2) 0.42433(6) 0.0332(6) Uani 1 1 d . . . . .
H78 H 0.7188 0.2003 0.4370 0.040 Uiso 1 1 calc R U . . .
C81 C 0.74847(10) 0.1018(2) 0.31420(6) 0.0308(5) Uani 1 1 d . . . . .
C82 C 0.72502(10) 0.0006(2) 0.30029(6) 0.0301(5) Uani 1 1 d . . . . .
C83 C 0.67795(11) 0.0070(2) 0.27751(6) 0.0334(6) Uani 1 1 d . . . . .
H79 H 0.6619 -0.0631 0.2684 0.040 Uiso 1 1 calc R U . . .
C84 C 0.65426(11) 0.1143(2) 0.26801(6) 0.0341(6) Uani 1 1 d . . . . .
C85 C 0.67850(12) 0.2156(2) 0.28172(6) 0.0366(6) Uani 1 1 d . . . . .
C86 C 0.72494(11) 0.2094(2) 0.30454(6) 0.0351(6) Uani 1 1 d . . . . .
H80 H 0.7409 0.2795 0.3137 0.042 Uiso 1 1 calc R U . . .
O11 O 0.54497(9) -0.0976(2) 0.25009(5) 0.0594(6) Uani 1 1 d . . . . .
O12 O 0.43864(8) 0.25770(17) 0.30875(4) 0.0421(4) Uani 1 1 d . . . . .
O13 O 0.41686(8) -0.18467(16) 0.33674(5) 0.0442(5) Uani 1 1 d . . . . .
C87 C 0.43428(14) -0.3013(3) 0.34547(8) 0.0508(7) Uani 1 1 d . . . . .
H81 H 0.4063 -0.3351 0.3612 0.061 Uiso 1 1 calc R U . . .
H82 H 0.4742 -0.3010 0.3559 0.061 Uiso 1 1 calc R U . . .
C88 C 0.43413(17) -0.3725(3) 0.31422(9) 0.0653(9) Uani 1 1 d . . . . .
H83 H 0.3944 -0.3721 0.3042 0.098 Uiso 1 1 calc R U . . .
H84 H 0.4458 -0.4533 0.3193 0.098 Uiso 1 1 calc R U . . .
H85 H 0.4621 -0.3384 0.2989 0.098 Uiso 1 1 calc R U . . .
O14 O 0.42132(8) 0.16806(18) 0.43021(4) 0.0448(5) Uani 1 1 d . . . . .
C89 C 0.40032(14) 0.2812(3) 0.42155(7) 0.0506(7) Uani 1 1 d . . . . .
H86 H 0.3609 0.2757 0.4106 0.061 Uiso 1 1 calc R U . . .
H87 H 0.4278 0.3196 0.4063 0.061 Uiso 1 1 calc R U . . .
C90 C 0.39658(17) 0.3505(3) 0.45298(9) 0.0684(10) Uani 1 1 d . . . . .
H88 H 0.3707 0.3098 0.4682 0.103 Uiso 1 1 calc R U . . .
H89 H 0.3805 0.4285 0.4481 0.103 Uiso 1 1 calc R U . . .
H90 H 0.4361 0.3582 0.4631 0.103 Uiso 1 1 calc R U . . .
O15 O 0.53113(10) -0.24221(17) 0.44755(5) 0.0563(6) Uani 1 1 d . U . . .
C91 C 0.5637(3) -0.3432(4) 0.44768(17) 0.0512(17) Uani 0.80(2) 1 d . U P A 1
H91 H 0.5819 -0.3568 0.4697 0.061 Uiso 0.80(2) 1 calc R U P A 1
H92 H 0.5955 -0.3380 0.4315 0.061 Uiso 0.80(2) 1 calc R U P A 1
C92 C 0.5218(5) -0.4415(5) 0.4387(2) 0.077(2) Uani 0.80(2) 1 d . U P A 1
H93 H 0.5435 -0.5158 0.4386 0.115 Uiso 0.80(2) 1 calc R U P A 1
H94 H 0.4905 -0.4456 0.4549 0.115 Uiso 0.80(2) 1 calc R U P A 1
H95 H 0.5041 -0.4269 0.4169 0.115 Uiso 0.80(2) 1 calc R U P A 1
C93 C 0.5852(14) -0.345(2) 0.4364(9) 0.063(6) Uani 0.20(2) 1 d . U P A 2
H96 H 0.6081 -0.3153 0.4176 0.076 Uiso 0.20(2) 1 calc R U P A 2
H97 H 0.6128 -0.3607 0.4550 0.076 Uiso 0.20(2) 1 calc R U P A 2
C94 C 0.5516(16) -0.451(2) 0.4271(8) 0.068(7) Uani 0.20(2) 1 d . U P A 2
H98 H 0.5790 -0.5123 0.4205 0.102 Uiso 0.20(2) 1 calc R U P A 2
H99 H 0.5291 -0.4777 0.4459 0.102 Uiso 0.20(2) 1 calc R U P A 2
H100 H 0.5244 -0.4325 0.4087 0.102 Uiso 0.20(2) 1 calc R U P A 2
O16 O 0.63169(8) 0.18715(15) 0.47792(4) 0.0393(4) Uani 1 1 d . . . . .
C95 C 0.59482(13) 0.2880(2) 0.48143(7) 0.0433(7) Uani 1 1 d . . . . .
H101 H 0.5655 0.2743 0.4986 0.052 Uiso 1 1 calc R U . . .
H102 H 0.5735 0.3052 0.4605 0.052 Uiso 1 1 calc R U . . .
C96 C 0.63479(16) 0.3885(3) 0.49090(8) 0.0572(8) Uani 1 1 d . . . . .
H103 H 0.6562 0.3697 0.5114 0.086 Uiso 1 1 calc R U . . .
H104 H 0.6111 0.4593 0.4940 0.086 Uiso 1 1 calc R U . . .
H105 H 0.6631 0.4019 0.4735 0.086 Uiso 1 1 calc R U . . .
O17 O 0.76023(8) -0.17486(15) 0.43312(4) 0.0374(4) Uani 1 1 d . . . . .
C97 C 0.79572(12) -0.2634(2) 0.41891(6) 0.0357(6) Uani 1 1 d . . . . .
H106 H 0.8366 -0.2347 0.4163 0.043 Uiso 1 1 calc R U . . .
H107 H 0.7794 -0.2857 0.3970 0.043 Uiso 1 1 calc R U . . .
C98 C 0.79528(12) -0.3673(2) 0.44181(7) 0.0389(6) Uani 1 1 d . . . . .
H108 H 0.8140 -0.3455 0.4629 0.058 Uiso 1 1 calc R U . . .
H109 H 0.8172 -0.4322 0.4321 0.058 Uiso 1 1 calc R U . . .
H110 H 0.7544 -0.3916 0.4453 0.058 Uiso 1 1 calc R U . . .
O18 O 0.75241(8) 0.26970(14) 0.37886(4) 0.0372(4) Uani 1 1 d . . . . .
C99 C 0.73088(13) 0.3652(2) 0.39792(7) 0.0392(6) Uani 1 1 d . . . . .
H111 H 0.7571 0.3787 0.4173 0.047 Uiso 1 1 calc R U . . .
H112 H 0.6907 0.3478 0.4056 0.047 Uiso 1 1 calc R U . . .
C100 C 0.72980(14) 0.4716(2) 0.37613(7) 0.0483(7) Uani 1 1 d . . . . .
H113 H 0.7699 0.4885 0.3689 0.073 Uiso 1 1 calc R U . . .
H114 H 0.7148 0.5389 0.3884 0.073 Uiso 1 1 calc R U . . .
H115 H 0.7040 0.4569 0.3569 0.073 Uiso 1 1 calc R U . . .
O19 O 0.75034(8) -0.10292(14) 0.31058(4) 0.0354(4) Uani 1 1 d . . . . .
C101 C 0.72994(12) -0.2105(2) 0.29585(7) 0.0378(6) Uani 1 1 d . . . . .
H116 H 0.7349 -0.2083 0.2718 0.045 Uiso 1 1 calc R U . . .
H117 H 0.6876 -0.2231 0.3004 0.045 Uiso 1 1 calc R U . . .
C102 C 0.76655(15) -0.3056(3) 0.31083(10) 0.0619(9) Uani 1 1 d . . . . .
H118 H 0.8084 -0.2892 0.3074 0.093 Uiso 1 1 calc R U . . .
H119 H 0.7560 -0.3805 0.3005 0.093 Uiso 1 1 calc R U . . .
H120 H 0.7594 -0.3097 0.3344 0.093 Uiso 1 1 calc R U . . .
O20 O 0.65242(9) 0.31857(18) 0.27154(5) 0.0520(5) Uani 1 1 d . U . . .
C103 C 0.6905(5) 0.4235(7) 0.2723(2) 0.053(2) Uani 0.65(2) 1 d . U P B 1
H121 H 0.6963 0.4507 0.2953 0.063 Uiso 0.65(2) 1 calc R U P B 1
H122 H 0.7297 0.4042 0.2635 0.063 Uiso 0.65(2) 1 calc R U P B 1
C104 C 0.6622(5) 0.5164(7) 0.2524(2) 0.068(3) Uani 0.65(2) 1 d . U P B 1
H123 H 0.6872 0.5864 0.2528 0.102 Uiso 0.65(2) 1 calc R U P B 1
H124 H 0.6568 0.4891 0.2297 0.102 Uiso 0.65(2) 1 calc R U P B 1
H125 H 0.6236 0.5354 0.2614 0.102 Uiso 0.65(2) 1 calc R U P B 1
C105 C 0.6695(9) 0.4164(17) 0.2820(5) 0.062(4) Uani 0.35(2) 1 d . U P B 2
H126 H 0.7113 0.4288 0.2764 0.074 Uiso 0.35(2) 1 calc R U P B 2
H127 H 0.6667 0.4188 0.3062 0.074 Uiso 0.35(2) 1 calc R U P B 2
C106 C 0.6309(12) 0.5139(13) 0.2666(7) 0.090(7) Uani 0.35(2) 1 d . U P B 2
H128 H 0.6444 0.5902 0.2749 0.135 Uiso 0.35(2) 1 calc R U P B 2
H129 H 0.6341 0.5118 0.2427 0.135 Uiso 0.35(2) 1 calc R U P B 2
H130 H 0.5896 0.5018 0.2725 0.135 Uiso 0.35(2) 1 calc R U P B 2
C107 C 0.35072(15) 0.1475(3) 0.10520(9) 0.0637(9) Uani 1 1 d D . . . .
H131 H 0.3928 0.1275 0.1068 0.095 Uiso 1 1 calc R U . . .
H132 H 0.3402 0.1682 0.0825 0.095 Uiso 1 1 calc R U . . .
H133 H 0.3272 0.0800 0.1120 0.095 Uiso 1 1 calc R U . . .
C108 C 0.33854(13) 0.2495(2) 0.12721(7) 0.0456(7) Uani 1 1 d D . . . .
H134 H 0.3494 0.2272 0.1501 0.055 Uiso 1 1 calc R U . . .
H135 H 0.2955 0.2655 0.1264 0.055 Uiso 1 1 calc R U . . .
C109 C 0.37051(13) 0.3605(2) 0.11903(7) 0.0448(7) Uani 1 1 d D . . . .
H136 H 0.3604 0.3821 0.0960 0.054 Uiso 1 1 calc R U . . .
H137 H 0.4135 0.3452 0.1204 0.054 Uiso 1 1 calc R U . . .
C110 C 0.35705(11) 0.4630(2) 0.14076(6) 0.0379(6) Uani 1 1 d D . . . .
H138 H 0.3138 0.4756 0.1401 0.045 Uiso 1 1 calc R U . . .
H139 H 0.3686 0.4419 0.1636 0.045 Uiso 1 1 calc R U . . .
C111 C 0.38643(14) 0.5768(3) 0.13251(8) 0.0529(8) Uani 1 1 d D . . . .
H140 H 0.3753 0.5981 0.1096 0.064 Uiso 1 1 calc R U . . .
H141 H 0.4298 0.5653 0.1335 0.064 Uiso 1 1 calc R U . . .
C112 C 0.37108(13) 0.6775(3) 0.15460(7) 0.0491(7) Uani 1 1 d D . . . .
H142 H 0.3850 0.6605 0.1771 0.074 Uiso 1 1 calc R U . . .
H143 H 0.3281 0.6885 0.1543 0.074 Uiso 1 1 calc R U . . .
H144 H 0.3901 0.7491 0.1468 0.074 Uiso 1 1 calc R U . . .
C113 C 0.6135(3) -0.2287(4) 0.36343(14) 0.0885(16) Uani 0.776(3) 1 d D U P C 1
H145 H 0.6061 -0.2917 0.3475 0.133 Uiso 0.776(3) 1 calc R U P C 1
H146 H 0.6561 -0.2221 0.3680 0.133 Uiso 0.776(3) 1 calc R U P C 1
H147 H 0.5932 -0.2465 0.3838 0.133 Uiso 0.776(3) 1 calc R U P C 1
C114 C 0.5907(4) -0.1150(4) 0.34956(15) 0.0604(14) Uani 0.776(3) 1 d D U P C 1
H148 H 0.6107 -0.0997 0.3286 0.072 Uiso 0.776(3) 1 calc R U P C 1
H149 H 0.5480 -0.1240 0.3444 0.072 Uiso 0.776(3) 1 calc R U P C 1
C115 C 0.5990(2) -0.0103(4) 0.37137(10) 0.0622(10) Uani 0.776(3) 1 d D U P C 1
H150 H 0.6417 -0.0005 0.3763 0.075 Uiso 0.776(3) 1 calc R U P C 1
H151 H 0.5793 -0.0257 0.3924 0.075 Uiso 0.776(3) 1 calc R U P C 1
C116 C 0.57538(17) 0.1022(3) 0.35731(10) 0.0530(9) Uani 0.776(3) 1 d D U P C 1
H152 H 0.5959 0.1180 0.3366 0.064 Uiso 0.776(3) 1 calc R U P C 1
H153 H 0.5330 0.0909 0.3517 0.064 Uiso 0.776(3) 1 calc R U P C 1
C117 C 0.5812(3) 0.2084(4) 0.37870(14) 0.0682(19) Uani 0.776(3) 1 d D U P C 1
H154 H 0.5561 0.1972 0.3980 0.082 Uiso 0.776(3) 1 calc R U P C 1
H155 H 0.6226 0.2136 0.3869 0.082 Uiso 0.776(3) 1 calc R U P C 1
C118 C 0.5649(3) 0.3227(4) 0.36289(15) 0.0873(16) Uani 0.776(3) 1 d D U P C 1
H156 H 0.5702 0.3862 0.3789 0.131 Uiso 0.776(3) 1 calc R U P C 1
H157 H 0.5903 0.3366 0.3441 0.131 Uiso 0.776(3) 1 calc R U P C 1
H158 H 0.5235 0.3201 0.3553 0.131 Uiso 0.776(3) 1 calc R U P C 1
C119 C 0.591(3) -0.1422(18) 0.3548(12) 0.054(9) Uani 0.108(3) 1 d D U P D 2
H159 H 0.5726 -0.1875 0.3368 0.081 Uiso 0.108(3) 1 calc R U P D 2
H160 H 0.6339 -0.1533 0.3547 0.081 Uiso 0.108(3) 1 calc R U P D 2
H161 H 0.5756 -0.1691 0.3757 0.081 Uiso 0.108(3) 1 calc R U P D 2
C120 C 0.5768(18) -0.0146(19) 0.3502(7) 0.047(6) Uani 0.108(3) 1 d D U P D 2
H162 H 0.5915 0.0106 0.3286 0.056 Uiso 0.108(3) 1 calc R U P D 2
H163 H 0.5333 -0.0052 0.3495 0.056 Uiso 0.108(3) 1 calc R U P D 2
C121 C 0.6023(13) 0.0651(16) 0.3761(6) 0.049(5) Uani 0.108(3) 1 d D U P D 2
H164 H 0.6447 0.0772 0.3718 0.059 Uiso 0.108(3) 1 calc R U P D 2
H165 H 0.5997 0.0255 0.3976 0.059 Uiso 0.108(3) 1 calc R U P D 2
C122 C 0.5731(16) 0.1827(16) 0.3784(6) 0.044(6) Uani 0.108(3) 1 d D U P D 2
H166 H 0.5298 0.1705 0.3773 0.053 Uiso 0.108(3) 1 calc R U P D 2
H167 H 0.5830 0.2158 0.4003 0.053 Uiso 0.108(3) 1 calc R U P D 2
C123 C 0.5885(12) 0.2721(16) 0.3531(6) 0.045(5) Uani 0.108(3) 1 d D U P D 2
H168 H 0.5712 0.2471 0.3317 0.054 Uiso 0.108(3) 1 calc R U P D 2
H169 H 0.6320 0.2732 0.3510 0.054 Uiso 0.108(3) 1 calc R U P D 2
C124 C 0.5679(16) 0.3946(16) 0.3601(8) 0.065(7) Uani 0.108(3) 1 d D U P D 2
H170 H 0.5799 0.4468 0.3423 0.097 Uiso 0.108(3) 1 calc R U P D 2
H171 H 0.5248 0.3954 0.3616 0.097 Uiso 0.108(3) 1 calc R U P D 2
H172 H 0.5857 0.4216 0.3809 0.097 Uiso 0.108(3) 1 calc R U P D 2
C125 C 0.5979(15) -0.3242(17) 0.3405(8) 0.079(7) Uani 0.116(3) 1 d D U P E 3
H173 H 0.5918 -0.3714 0.3207 0.119 Uiso 0.116(3) 1 calc R U P E 3
H174 H 0.6399 -0.3256 0.3471 0.119 Uiso 0.116(3) 1 calc R U P E 3
H175 H 0.5744 -0.3565 0.3583 0.119 Uiso 0.116(3) 1 calc R U P E 3
C126 C 0.5791(16) -0.2002(18) 0.3338(6) 0.076(6) Uani 0.116(3) 1 d D U P E 3
H176 H 0.6023 -0.1696 0.3154 0.091 Uiso 0.116(3) 1 calc R U P E 3
H177 H 0.5370 -0.2005 0.3266 0.091 Uiso 0.116(3) 1 calc R U P E 3
C127 C 0.586(3) -0.1180(17) 0.3624(6) 0.082(7) Uani 0.116(3) 1 d D U P E 3
H178 H 0.6259 -0.1302 0.3726 0.099 Uiso 0.116(3) 1 calc R U P E 3
H179 H 0.5567 -0.1385 0.3789 0.099 Uiso 0.116(3) 1 calc R U P E 3
C128 C 0.579(3) 0.0092(17) 0.3539(8) 0.080(7) Uani 0.116(3) 1 d D U P E 3
H180 H 0.6055 0.0266 0.3353 0.096 Uiso 0.116(3) 1 calc R U P E 3
H181 H 0.5383 0.0225 0.3461 0.096 Uiso 0.116(3) 1 calc R U P E 3
C129 C 0.593(2) 0.0952(18) 0.3808(6) 0.078(7) Uani 0.116(3) 1 d D U P E 3
H182 H 0.6311 0.0724 0.3916 0.093 Uiso 0.116(3) 1 calc R U P E 3
H183 H 0.5621 0.0894 0.3974 0.093 Uiso 0.116(3) 1 calc R U P E 3
C130 C 0.5977(16) 0.2207(18) 0.3700(8) 0.054(7) Uani 0.116(3) 1 d D U P E 3
H184 H 0.6067 0.2703 0.3891 0.081 Uiso 0.116(3) 1 calc R U P E 3
H185 H 0.6292 0.2283 0.3541 0.081 Uiso 0.116(3) 1 calc R U P E 3
H186 H 0.5601 0.2453 0.3598 0.081 Uiso 0.116(3) 1 calc R U P E 3

loop_
_atom_site_aniso_label
_atom_site_aniso_U_11
_atom_site_aniso_U_22
_atom_site_aniso_U_33
_atom_site_aniso_U_23
_atom_site_aniso_U_13
_atom_site_aniso_U_12
C1 0.0243(12) 0.0360(13) 0.0262(12) 0.0019(10) 0.0039(9) 0.0004(10)
C2 0.0298(13) 0.0470(15) 0.0242(12) 0.0001(11) 0.0020(10) 0.0042(11)
C3 0.0279(12) 0.0324(12) 0.0220(12) 0.0006(10) 0.0000(9) 0.0043(10)
C4 0.0254(12) 0.0314(12) 0.0238(12) 0.0003(10) 0.0029(9) -0.0006(10)
C5 0.0250(12) 0.0370(13) 0.0255(12) 0.0032(10) 0.0005(9) 0.0024(10)
C6 0.0236(11) 0.0355(13) 0.0236(12) 0.0005(10) 0.0087(9) 0.0000(10)
C7 0.0251(12) 0.0342(13) 0.0267(12) 0.0017(10) 0.0073(10) -0.0007(10)
C8 0.0276(12) 0.0362(13) 0.0302(13) 0.0027(11) 0.0031(10) 0.0035(11)
C9 0.0270(12) 0.0398(14) 0.0241(12) 0.0029(10) 0.0054(10) 0.0029(11)
C10 0.0283(12) 0.0428(14) 0.0236(12) -0.0012(11) 0.0062(10) -0.0008(11)
C11 0.0306(13) 0.0326(13) 0.0283(13) 0.0002(10) 0.0080(10) 0.0020(10)
C12 0.0258(12) 0.0430(14) 0.0221(12) 0.0009(10) -0.0028(9) 0.0040(11)
C13 0.0286(12) 0.0397(14) 0.0237(12) 0.0068(10) -0.0015(10) 0.0004(11)
C14 0.0318(13) 0.0372(13) 0.0242(12) 0.0023(10) 0.0011(10) 0.0050(11)
C15 0.0247(12) 0.0371(13) 0.0213(11) 0.0050(10) -0.0024(9) 0.0049(10)
C16 0.0254(12) 0.0405(14) 0.0241(12) 0.0015(10) -0.0013(9) 0.0018(11)
C17 0.0305(13) 0.0431(14) 0.0226(12) -0.0039(11) -0.0011(10) 0.0050(11)
C18 0.0190(11) 0.0319(12) 0.0244(12) -0.0006(9) 0.0018(9) 0.0028(9)
C19 0.0234(11) 0.0268(12) 0.0274(12) 0.0044(9) 0.0036(9) 0.0024(9)
C20 0.0216(11) 0.0284(12) 0.0264(12) -0.0017(10) 0.0002(9) 0.0017(9)
C21 0.0209(11) 0.0301(12) 0.0243(12) -0.0016(10) 0.0041(9) 0.0018(9)
C22 0.0220(11) 0.0276(12) 0.0281(12) 0.0015(10) 0.0045(9) -0.0016(9)
C23 0.0221(11) 0.0310(12) 0.0249(12) -0.0015(10) 0.0006(9) 0.0002(10)
C24 0.0271(12) 0.0297(12) 0.0189(11) 0.0022(9) 0.0007(9) -0.0018(10)
C25 0.0298(12) 0.0255(11) 0.0208(11) 0.0005(9) 0.0006(9) -0.0008(10)
C26 0.0268(12) 0.0295(12) 0.0231(12) 0.0025(10) -0.0020(9) -0.0033(10)
C27 0.0273(12) 0.0319(12) 0.0209(11) 0.0038(10) 0.0031(9) 0.0004(10)
C28 0.0293(12) 0.0254(11) 0.0234(11) 0.0038(9) 0.0025(9) 0.0027(10)
C29 0.0280(12) 0.0320(12) 0.0214(11) 0.0034(10) 0.0009(9) -0.0041(10)
C30 0.0217(11) 0.0352(13) 0.0268(12) 0.0031(10) 0.0000(9) 0.0018(10)
C31 0.0236(11) 0.0335(13) 0.0269(12) -0.0009(10) -0.0004(9) 0.0001(10)
C32 0.0218(11) 0.0349(13) 0.0299(13) 0.0021(10) 0.0020(9) -0.0011(10)
C33 0.0227(11) 0.0342(13) 0.0259(12) 0.0026(10) 0.0006(9) 0.0024(10)
C34 0.0233(12) 0.0313(12) 0.0298(13) -0.0018(10) -0.0007(9) 0.0025(10)
C35 0.0236(12) 0.0331(13) 0.0290(13) 0.0042(10) 0.0004(9) 0.0022(10)
O1 0.0315(9) 0.0354(9) 0.0355(10) 0.0001(8) 0.0018(7) -0.0040(8)
O2 0.0369(10) 0.0447(10) 0.0362(10) -0.0065(8) -0.0012(8) -0.0057(8)
O3 0.0326(9) 0.0400(10) 0.0331(9) 0.0038(8) 0.0057(7) 0.0003(8)
C36 0.0372(14) 0.0404(14) 0.0337(14) 0.0008(11) 0.0026(11) -0.0037(12)
C37 0.0468(17) 0.0554(18) 0.0417(16) 0.0032(14) 0.0018(13) -0.0098(14)
O4 0.0298(9) 0.0353(9) 0.0346(9) -0.0037(7) 0.0045(7) 0.0006(7)
C38 0.0346(14) 0.0340(13) 0.0358(14) -0.0030(11) 0.0033(11) 0.0031(11)
C39 0.0508(16) 0.0368(14) 0.0350(14) 0.0009(11) 0.0082(12) 0.0019(12)
O5 0.0391(9) 0.0258(8) 0.0283(9) 0.0033(7) -0.0011(7) -0.0019(7)
C40 0.0406(14) 0.0250(12) 0.0394(14) -0.0018(11) 0.0006(11) -0.0011(11)
C41 0.0520(17) 0.0324(14) 0.0510(17) 0.0038(12) -0.0041(14) -0.0037(13)
O6 0.0356(9) 0.0274(8) 0.0260(8) 0.0019(7) -0.0015(7) -0.0070(7)
C42 0.0369(14) 0.0289(12) 0.0308(13) -0.0020(10) 0.0000(10) -0.0063(11)
C43 0.0456(15) 0.0309(13) 0.0374(14) 0.0019(11) -0.0005(12) -0.0087(12)
O7 0.0257(8) 0.0282(8) 0.0353(9) -0.0033(7) -0.0019(7) -0.0024(7)
C44 0.0250(12) 0.0311(12) 0.0333(13) 0.0012(10) -0.0004(10) -0.0058(10)
C45 0.0356(14) 0.0323(13) 0.0379(14) -0.0013(11) 0.0012(11) -0.0028(11)
O8 0.0302(9) 0.0265(8) 0.0370(9) 0.0000(7) 0.0038(7) 0.0004(7)
C46 0.0369(14) 0.0298(13) 0.0336(13) 0.0032(10) 0.0059(11) -0.0037(11)
C47 0.0500(17) 0.0312(14) 0.0501(17) -0.0018(12) 0.0153(13) -0.0023(12)
O9 0.0344(9) 0.0345(9) 0.0289(9) -0.0028(7) 0.0075(7) -0.0046(7)
C48 0.0284(12) 0.0383(14) 0.0327(13) -0.0004(11) 0.0061(10) -0.0066(11)
C49 0.0433(16) 0.0413(15) 0.0402(15) -0.0063(12) 0.0106(12) -0.0074(12)
O10 0.0378(9) 0.0309(9) 0.0316(9) 0.0003(7) 0.0071(7) 0.0003(8)
C50 0.0344(13) 0.0345(13) 0.0356(14) 0.0027(11) 0.0028(11) -0.0035(11)
C51 0.0494(16) 0.0354(14) 0.0435(16) -0.0036(12) 0.0009(13) -0.0077(13)
C52 0.0331(14) 0.0626(18) 0.0257(13) 0.0043(12) 0.0015(11) 0.0086(13)
C53 0.0292(13) 0.0573(17) 0.0322(14) -0.0020(12) -0.0018(11) -0.0014(12)
C54 0.0418(15) 0.0602(18) 0.0329(14) 0.0083(13) 0.0050(12) -0.0047(14)
C55 0.0400(14) 0.0405(14) 0.0270(13) 0.0010(11) -0.0008(11) 0.0110(12)
C56 0.0290(12) 0.0350(13) 0.0316(13) 0.0027(11) 0.0024(10) -0.0004(10)
C57 0.0323(13) 0.0582(17) 0.0202(12) 0.0042(12) -0.0018(10) 0.0078(12)
C58 0.0346(14) 0.0594(18) 0.0306(14) -0.0101(13) -0.0033(11) 0.0006(13)
C59 0.0397(15) 0.0540(17) 0.0325(14) -0.0087(13) -0.0028(11) -0.0044(13)
C60 0.0303(13) 0.0530(16) 0.0236(12) -0.0012(12) -0.0047(10) 0.0022(12)
C61 0.0333(13) 0.0536(16) 0.0232(12) 0.0053(12) -0.0029(10) 0.0085(12)
C62 0.0355(14) 0.0519(16) 0.0289(13) 0.0114(12) -0.0005(11) 0.0033(12)
C63 0.0230(12) 0.0506(16) 0.0310(13) 0.0005(12) 0.0028(10) -0.0041(11)
C64 0.0300(13) 0.0487(16) 0.0373(15) -0.0027(12) 0.0030(11) -0.0091(12)
C65 0.0352(14) 0.0445(15) 0.0389(15) 0.0094(12) 0.0034(11) -0.0055(12)
C66 0.0318(13) 0.0549(17) 0.0283(13) 0.0039(12) 0.0043(11) -0.0053(12)
C67 0.0310(13) 0.0512(16) 0.0275(13) -0.0026(12) 0.0048(10) -0.0072(12)
C68 0.0305(13) 0.0478(15) 0.0301(13) 0.0011(12) 0.0042(10) -0.0023(12)
C69 0.0448(15) 0.0461(15) 0.0223(12) 0.0075(11) 0.0034(11) 0.0027(13)
C70 0.0531(17) 0.0398(15) 0.0304(14) 0.0067(11) 0.0002(12) -0.0066(13)
C71 0.0480(16) 0.0388(14) 0.0280(13) 0.0053(11) 0.0005(11) 0.0066(12)
C72 0.0391(14) 0.0393(14) 0.0200(12) 0.0046(10) 0.0023(10) 0.0059(11)
C73 0.0382(14) 0.0372(14) 0.0226(12) -0.0012(10) 0.0023(10) 0.0011(11)
C74 0.0397(14) 0.0444(15) 0.0213(12) 0.0001(11) 0.0033(10) 0.0084(12)
C75 0.0327(13) 0.0380(13) 0.0258(12) -0.0006(10) -0.0027(10) 0.0058(11)
C76 0.0310(13) 0.0332(13) 0.0287(13) 0.0020(10) -0.0024(10) 0.0042(11)
C77 0.0269(12) 0.0370(13) 0.0317(13) -0.0013(11) -0.0016(10) 0.0037(11)
C78 0.0263(12) 0.0345(13) 0.0296(13) 0.0003(10) -0.0022(10) -0.0004(10)
C79 0.0304(13) 0.0315(13) 0.0324(13) 0.0011(10) -0.0065(10) 0.0010(10)
C80 0.0346(13) 0.0357(13) 0.0291(13) -0.0030(11) -0.0033(10) 0.0039(11)
C81 0.0276(12) 0.0397(14) 0.0254(12) 0.0058(10) 0.0042(10) -0.0001(11)
C82 0.0283(12) 0.0372(13) 0.0252(12) 0.0032(10) 0.0058(10) 0.0031(11)
C83 0.0305(13) 0.0456(15) 0.0244(12) 0.0003(11) 0.0061(10) -0.0015(11)
C84 0.0317(13) 0.0481(15) 0.0229(12) 0.0060(11) 0.0065(10) 0.0068(12)
C85 0.0396(14) 0.0425(15) 0.0280(13) 0.0103(11) 0.0053(11) 0.0106(12)
C86 0.0365(14) 0.0381(14) 0.0307(13) 0.0056(11) 0.0058(11) 0.0020(11)
O11 0.0485(12) 0.0706(14) 0.0595(14) -0.0318(12) 0.0118(10) -0.0014(11)
O12 0.0421(10) 0.0505(11) 0.0339(10) 0.0033(9) 0.0039(8) 0.0111(9)
O13 0.0428(11) 0.0462(11) 0.0432(11) -0.0064(9) -0.0041(9) -0.0014(9)
C87 0.0497(17) 0.0448(16) 0.0579(19) -0.0010(14) 0.0026(14) -0.0043(14)
C88 0.068(2) 0.057(2) 0.071(2) -0.0169(17) 0.0027(18) -0.0003(17)
O14 0.0456(11) 0.0580(12) 0.0308(10) -0.0033(9) 0.0019(8) 0.0019(9)
C89 0.0498(17) 0.0595(19) 0.0421(16) -0.0075(14) -0.0050(13) 0.0113(15)
C90 0.069(2) 0.079(2) 0.057(2) -0.0233(19) -0.0117(17) 0.0173(19)
O15 0.0660(14) 0.0401(11) 0.0622(14) 0.0089(10) -0.0074(11) -0.0082(10)
C91 0.066(4) 0.034(2) 0.052(3) 0.0000(19) -0.005(3) 0.003(2)
C92 0.090(5) 0.041(3) 0.098(5) 0.003(3) -0.023(4) -0.003(3)
C93 0.070(9) 0.045(7) 0.073(10) 0.002(7) -0.011(8) 0.000(6)
C94 0.066(14) 0.051(8) 0.085(15) 0.006(8) -0.024(11) 0.003(8)
O16 0.0429(10) 0.0372(10) 0.0376(10) -0.0069(8) -0.0040(8) 0.0097(8)
C95 0.0532(17) 0.0396(15) 0.0370(15) -0.0019(12) -0.0025(13) 0.0136(13)
C96 0.076(2) 0.0422(16) 0.0529(19) -0.0068(14) -0.0147(16) 0.0115(16)
O17 0.0440(10) 0.0350(9) 0.0336(10) 0.0047(8) 0.0082(8) 0.0102(8)
C97 0.0422(15) 0.0330(13) 0.0320(13) 0.0003(11) 0.0041(11) 0.0053(11)
C98 0.0433(15) 0.0362(14) 0.0372(14) 0.0020(11) 0.0023(12) 0.0035(12)
O18 0.0459(10) 0.0299(9) 0.0358(10) -0.0003(7) 0.0010(8) 0.0018(8)
C99 0.0464(16) 0.0334(13) 0.0378(15) -0.0063(11) -0.0022(12) 0.0037(12)
C100 0.0643(19) 0.0322(14) 0.0484(17) 0.0007(12) -0.0019(14) 0.0042(13)
O19 0.0376(10) 0.0315(9) 0.0368(10) -0.0001(7) -0.0037(8) 0.0032(8)
C101 0.0384(14) 0.0339(14) 0.0411(15) -0.0034(11) 0.0008(12) -0.0048(11)
C102 0.057(2) 0.0352(16) 0.092(3) -0.0052(16) -0.0212(18) 0.0037(14)
O20 0.0537(12) 0.0448(11) 0.0570(13) 0.0137(10) -0.0087(10) 0.0092(10)
C103 0.060(4) 0.034(3) 0.063(4) 0.011(3) -0.011(3) 0.000(3)
C104 0.078(6) 0.049(3) 0.076(5) 0.021(3) -0.025(4) 0.002(4)
C105 0.055(8) 0.065(6) 0.065(8) 0.000(6) -0.032(6) 0.010(6)
C106 0.109(13) 0.044(6) 0.114(13) -0.005(7) -0.063(11) 0.020(8)
C107 0.0533(19) 0.0535(19) 0.085(3) -0.0093(18) 0.0237(18) -0.0051(16)
C108 0.0424(15) 0.0517(17) 0.0425(16) 0.0040(13) -0.0021(12) 0.0012(13)
C109 0.0404(15) 0.0515(17) 0.0430(16) 0.0019(13) 0.0102(12) 0.0008(13)
C110 0.0342(14) 0.0470(15) 0.0324(14) 0.0088(12) 0.0002(11) -0.0011(12)
C111 0.0539(18) 0.0594(19) 0.0462(17) 0.0011(14) 0.0173(14) -0.0109(15)
C112 0.0447(16) 0.0539(17) 0.0487(17) 0.0043(14) 0.0016(13) -0.0074(14)
C113 0.108(4) 0.086(2) 0.073(3) 0.026(2) 0.018(3) 0.017(3)
C114 0.052(3) 0.0711(19) 0.059(3) 0.0133(17) 0.019(2) -0.001(3)
C115 0.060(3) 0.0857(19) 0.040(2) 0.0139(16) -0.0129(19) 0.003(2)
C116 0.040(2) 0.0757(18) 0.044(2) 0.0014(14) -0.0037(17) 0.0050(19)
C117 0.062(4) 0.085(2) 0.057(3) -0.0067(18) -0.009(3) -0.016(3)
C118 0.089(4) 0.080(2) 0.092(4) -0.021(3) -0.022(3) 0.012(4)
C119 0.042(15) 0.050(7) 0.069(16) -0.009(9) 0.011(13) 0.005(11)
C120 0.047(9) 0.050(7) 0.043(8) 0.001(5) 0.005(6) -0.002(6)
C121 0.050(9) 0.047(5) 0.050(8) 0.002(5) 0.000(6) -0.004(5)
C122 0.042(9) 0.049(5) 0.041(8) 0.003(4) -0.002(7) -0.004(5)
C123 0.043(8) 0.049(6) 0.042(8) 0.004(5) -0.002(6) -0.004(6)
C124 0.066(13) 0.047(6) 0.081(14) 0.006(8) -0.005(11) 0.002(10)
C125 0.070(13) 0.073(7) 0.096(14) 0.017(7) 0.029(11) 0.001(10)
C126 0.074(9) 0.077(6) 0.077(8) 0.007(5) 0.003(7) 0.007(6)
C127 0.081(11) 0.082(6) 0.083(9) 0.003(5) -0.001(7) -0.001(7)
C128 0.078(10) 0.081(6) 0.081(10) 0.001(5) 0.006(7) -0.003(7)
C129 0.076(10) 0.082(7) 0.075(9) 0.002(5) 0.006(7) 0.003(7)
C130 0.035(13) 0.084(7) 0.042(13) 0.002(7) -0.023(11) 0.003(10)

loop_
_atom_type_symbol
_atom_type_description
_atom_type_scat_dispersion_real
_atom_type_scat_dispersion_imag
_atom_type_scat_source
C C 0.0033 0.0016 'International Tables Vol C Tables 4.2.6.8 and 6.1.1.4'
H H 0.0000 0.0000 'International Tables Vol C Tables 4.2.6.8 and 6.1.1.4'
O O 0.0106 0.0060 'International Tables Vol C Tables 4.2.6.8 and 6.1.1.4'

loop_
_geom_angle_atom_site_label_1
_geom_angle_atom_site_label_2
_geom_angle_atom_site_label_3
_geom_angle
C6 C1 C33 110.72(18)
C6 C1 H1 109.5
C33 C1 H1 109.5
C6 C1 H2 109.5
C33 C1 H2 109.5
H1 C1 H2 108.1
C9 C2 C12 109.63(19)
C9 C2 H3 109.7
C12 C2 H3 109.7
C9 C2 H4 109.7
C12 C2 H4 109.7
H3 C2 H4 108.2
C18 C3 C15 113.10(18)
C18 C3 H5 109.0
C15 C3 H5 109.0
C18 C3 H6 109.0
C15 C3 H6 109.0
H5 C3 H6 107.8
C21 C4 C24 109.58(18)
C21 C4 H7 109.8
C24 C4 H7 109.8
C21 C4 H8 109.8
C24 C4 H8 109.8
H7 C4 H8 108.2
C27 C5 C30 114.38(19)
C27 C5 H9 108.7
C30 C5 H9 108.7
C27 C5 H10 108.7
C30 C5 H10 108.7
H9 C5 H10 107.6
C11 C6 C7 118.4(2)
C11 C6 C1 123.8(2)
C7 C6 C1 117.8(2)
O1 C7 C8 120.4(2)
O1 C7 C6 121.1(2)
C8 C7 C6 118.5(2)
C9 C8 C7 123.3(2)
C9 C8 H11 118.4
C7 C8 H11 118.4
C8 C9 C10 118.7(2)
C8 C9 C2 122.7(2)
C10 C9 C2 118.5(2)
O2 C10 C11 120.2(2)
O2 C10 C9 121.6(2)
C11 C10 C9 118.2(2)
C6 C11 C10 122.9(2)
C6 C11 H12 118.6
C10 C11 H12 118.6
C17 C12 C13 119.1(2)
C17 C12 C2 120.6(2)
C13 C12 C2 120.3(2)
O3 C13 C14 123.5(2)
O3 C13 C12 116.6(2)
C14 C13 C12 119.8(2)
C15 C14 C13 121.4(2)
C15 C14 H13 119.3
C13 C14 H13 119.3
C14 C15 C16 118.8(2)
C14 C15 C3 120.1(2)
C16 C15 C3 121.1(2)
O4 C16 C17 124.1(2)
O4 C16 C15 116.0(2)
C17 C16 C15 119.9(2)
C12 C17 C16 121.0(2)
C12 C17 H14 119.5
C16 C17 H14 119.5
C23 C18 C19 118.0(2)
C23 C18 C3 120.3(2)
C19 C18 C3 121.7(2)
O5 C19 C20 123.4(2)
O5 C19 C18 115.73(19)
C20 C19 C18 120.8(2)
C19 C20 C21 120.8(2)
C19 C20 H15 119.6
C21 C20 H15 119.6
C20 C21 C22 118.5(2)
C20 C21 C4 120.4(2)
C22 C21 C4 121.0(2)
O6 C22 C23 123.8(2)
O6 C22 C21 116.08(19)
C23 C22 C21 120.1(2)
C18 C23 C22 121.7(2)
C18 C23 H16 119.2
C22 C23 H16 119.2
C29 C24 C25 118.8(2)
C29 C24 C4 119.6(2)
C25 C24 C4 121.5(2)
O7 C25 C24 115.7(2)
O7 C25 C26 124.1(2)
C24 C25 C26 120.2(2)
C27 C26 C25 120.8(2)
C27 C26 H17 119.6
C25 C26 H17 119.6
C28 C27 C26 118.6(2)
C28 C27 C5 119.9(2)
C26 C27 C5 121.5(2)
O8 C28 C29 123.1(2)
O8 C28 C27 116.4(2)
C29 C28 C27 120.5(2)
C28 C29 C24 121.2(2)
C28 C29 H18 119.4
C24 C29 H18 119.4
C35 C30 C31 118.5(2)
C35 C30 C5 121.0(2)
C31 C30 C5 120.5(2)
O9 C31 C32 123.5(2)
O9 C31 C30 116.1(2)
C32 C31 C30 120.4(2)
C33 C32 C31 120.8(2)
C33 C32 H19 119.6
C31 C32 H19 119.6
C32 C33 C34 119.4(2)
C32 C33 C1 120.4(2)
C34 C33 C1 120.2(2)
O10 C34 C33 116.1(2)
O10 C34 C35 124.1(2)
C33 C34 C35 119.8(2)
C30 C35 C34 121.1(2)
C30 C35 H20 119.4
C34 C35 H20 119.4
C13 O3 C36 117.85(18)
O3 C36 C37 107.0(2)
O3 C36 H21 110.3
C37 C36 H21 110.3
O3 C36 H22 110.3
C37 C36 H22 110.3
H21 C36 H22 108.6
C36 C37 H23 109.5
C36 C37 H24 109.5
H23 C37 H24 109.5
C36 C37 H25 109.5
H23 C37 H25 109.5
H24 C37 H25 109.5
C16 O4 C38 118.54(18)
O4 C38 C39 107.0(2)
O4 C38 H26 110.3
C39 C38 H26 110.3
O4 C38 H27 110.3
C39 C38 H27 110.3
H26 C38 H27 108.6
C38 C39 H28 109.5
C38 C39 H29 109.5
H28 C39 H29 109.5
C38 C39 H30 109.5
H28 C39 H30 109.5
H29 C39 H30 109.5
C19 O5 C40 117.66(18)
O5 C40 C41 107.3(2)
O5 C40 H31 110.3
C41 C40 H31 110.3
O5 C40 H32 110.3
C41 C40 H32 110.3
H31 C40 H32 108.5
C40 C41 H33 109.5
C40 C41 H34 109.5
H33 C41 H34 109.5
C40 C41 H35 109.5
H33 C41 H35 109.5
H34 C41 H35 109.5
C22 O6 C42 117.83(17)
O6 C42 C43 106.93(19)
O6 C42 H36 110.3
C43 C42 H36 110.3
O6 C42 H37 110.3
C43 C42 H37 110.3
H36 C42 H37 108.6
C42 C43 H38 109.5
C42 C43 H39 109.5
H38 C43 H39 109.5
C42 C43 H40 109.5
H38 C43 H40 109.5
H39 C43 H40 109.5
C25 O7 C44 118.69(17)
O7 C44 C45 107.17(19)
O7 C44 H41 110.3
C45 C44 H41 110.3
O7 C44 H42 110.3
C45 C44 H42 110.3
H41 C44 H42 108.5
C44 C45 H43 109.5
C44 C45 H44 109.5
H43 C45 H44 109.5
C44 C45 H45 109.5
H43 C45 H45 109.5
H44 C45 H45 109.5
C28 O8 C46 117.79(18)
O8 C46 C47 107.3(2)
O8 C46 H46 110.3
C47 C46 H46 110.3
O8 C46 H47 110.3
C47 C46 H47 110.3
H46 C46 H47 108.5
C46 C47 H48 109.5
C46 C47 H49 109.5
H48 C47 H49 109.5
C46 C47 H50 109.5
H48 C47 H50 109.5
H49 C47 H50 109.5
C31 O9 C48 117.28(18)
O9 C48 C49 107.0(2)
O9 C48 H51 110.3
C49 C48 H51 110.3
O9 C48 H52 110.3
C49 C48 H52 110.3
H51 C48 H52 108.6
C48 C49 H53 109.5
C48 C49 H54 109.5
H53 C49 H54 109.5
C48 C49 H55 109.5
H53 C49 H55 109.5
H54 C49 H55 109.5
C34 O10 C50 118.52(18)
O10 C50 C51 107.1(2)
O10 C50 H56 110.3
C51 C50 H56 110.3
O10 C50 H57 110.3
C51 C50 H57 110.3
H56 C50 H57 108.5
C50 C51 H58 109.5
C50 C51 H59 109.5
H58 C51 H59 109.5
C50 C51 H60 109.5
H58 C51 H60 109.5
H59 C51 H60 109.5
C57 C52 C84 110.6(2)
C57 C52 H61 109.5
C84 C52 H61 109.5
C57 C52 H62 109.5
C84 C52 H62 109.5
H61 C52 H62 108.1
C60 C53 C63 109.9(2)
C60 C53 H63 109.7
C63 C53 H63 109.7
C60 C53 H64 109.7
C63 C53 H64 109.7
H63 C53 H64 108.2
C69 C54 C66 112.4(2)
C69 C54 H65 109.1
C66 C54 H65 109.1
C69 C54 H66 109.1
C66 C54 H66 109.1
H65 C54 H66 107.9
C75 C55 C72 110.4(2)
C75 C55 H67 109.6
C72 C55 H67 109.6
C75 C55 H68 109.6
C72 C55 H68 109.6
H67 C55 H68 108.1
C81 C56 C78 112.8(2)
C81 C56 H69 109.0
C78 C56 H69 109.0
C81 C56 H70 109.0
C78 C56 H70 109.0
H69 C56 H70 107.8
C62 C57 C58 119.1(2)
C62 C57 C52 123.3(3)
C58 C57 C52 117.5(2)
O11 C58 C59 120.4(3)
O11 C58 C57 121.1(2)
C59 C58 C57 118.5(2)
C60 C59 C58 122.8(3)
C60 C59 H71 118.6
C58 C59 H71 118.6
C59 C60 C61 118.9(2)
C59 C60 C53 123.5(3)
C61 C60 C53 117.6(2)
O12 C61 C62 120.9(3)
O12 C61 C60 121.1(2)
C62 C61 C60 118.1(2)
C57 C62 C61 122.5(3)
C57 C62 H72 118.7
C61 C62 H72 118.7
C64 C63 C68 119.1(2)
C64 C63 C53 121.1(2)
C68 C63 C53 119.8(2)
O13 C64 C63 116.2(2)
O13 C64 C65 123.8(3)
C63 C64 C65 120.0(2)
C66 C65 C64 120.8(3)
C66 C65 H73 119.6
C64 C65 H73 119.6
C67 C66 C65 119.1(2)
C67 C66 C54 120.2(2)
C65 C66 C54 120.7(3)
O14 C67 C66 116.5(2)
O14 C67 C68 123.3(2)
C66 C67 C68 120.2(2)
C67 C68 C63 120.8(3)
C67 C68 H74 119.6
C63 C68 H74 119.6
C70 C69 C74 117.9(2)
C70 C69 C54 121.6(3)
C74 C69 C54 120.5(2)
C69 C70 C71 121.1(3)
C69 C70 O15 115.3(2)
C71 C70 O15 123.6(3)
C70 C71 C72 120.5(2)
C70 C71 H75 119.8
C72 C71 H75 119.8
C73 C72 C71 118.6(2)
C73 C72 C55 121.0(2)
C71 C72 C55 120.2(2)
O16 C73 C74 123.2(2)
O16 C73 C72 116.1(2)
C74 C73 C72 120.7(2)
C73 C74 C69 121.2(2)
C73 C74 H76 119.4
C69 C74 H76 119.4
C76 C75 C80 118.4(2)
C76 C75 C55 121.9(2)
C80 C75 C55 119.7(2)
C75 C76 O17 115.9(2)
C75 C76 C77 120.7(2)
O17 C76 C77 123.4(2)
C76 C77 C78 120.9(2)
C76 C77 H77 119.5
C78 C77 H77 119.5
C79 C78 C77 118.3(2)
C79 C78 C56 120.7(2)
C77 C78 C56 121.0(2)
O18 C79 C80 123.2(2)
O18 C79 C78 116.0(2)
C80 C79 C78 120.8(2)
C79 C80 C75 120.9(2)
C79 C80 H78 119.5
C75 C80 H78 119.5
C82 C81 C86 118.6(2)
C82 C81 C56 120.5(2)
C86 C81 C56 120.9(2)
O19 C82 C81 116.0(2)
O19 C82 C83 123.6(2)
C81 C82 C83 120.4(2)
C84 C83 C82 120.9(2)
C84 C83 H79 119.5
C82 C83 H79 119.5
C83 C84 C85 118.4(2)
C83 C84 C52 121.1(2)
C85 C84 C52 120.5(2)
O20 C85 C86 124.0(2)
O20 C85 C84 115.3(2)
C86 C85 C84 120.7(2)
C85 C86 C81 120.9(2)
C85 C86 H80 119.5
C81 C86 H80 119.5
C64 O13 C87 118.6(2)
O13 C87 C88 107.2(3)
O13 C87 H81 110.3
C88 C87 H81 110.3
O13 C87 H82 110.3
C88 C87 H82 110.3
H81 C87 H82 108.5
C87 C88 H83 109.5
C87 C88 H84 109.5
H83 C88 H84 109.5
C87 C88 H85 109.5
H83 C88 H85 109.5
H84 C88 H85 109.5
C67 O14 C89 118.0(2)
O14 C89 C90 107.0(3)
O14 C89 H86 110.3
C90 C89 H86 110.3
O14 C89 H87 110.3
C90 C89 H87 110.3
H86 C89 H87 108.6
C89 C90 H88 109.5
C89 C90 H89 109.5
H88 C90 H89 109.5
C89 C90 H90 109.5
H88 C90 H90 109.5
H89 C90 H90 109.5
C91 O15 C70 119.8(3)
C70 O15 C93 109.3(9)
O15 C91 C92 106.8(4)
O15 C91 H91 110.4
C92 C91 H91 110.4
O15 C91 H92 110.4
C92 C91 H92 110.4
H91 C91 H92 108.6
C91 C92 H93 109.5
C91 C92 H94 109.5
H93 C92 H94 109.5
C91 C92 H95 109.5
H93 C92 H95 109.5
H94 C92 H95 109.5
C94 C93 O15 104.7(16)
C94 C93 H96 110.8
O15 C93 H96 110.8
C94 C93 H97 110.8
O15 C93 H97 110.8
H96 C93 H97 108.9
C93 C94 H98 109.5
C93 C94 H99 109.5
H98 C94 H99 109.5
C93 C94 H100 109.5
H98 C94 H100 109.5
H99 C94 H100 109.5
C73 O16 C95 118.5(2)
O16 C95 C96 106.9(2)
O16 C95 H101 110.3
C96 C95 H101 110.3
O16 C95 H102 110.3
C96 C95 H102 110.3
H101 C95 H102 108.6
C95 C96 H103 109.5
C95 C96 H104 109.5
H103 C96 H104 109.5
C95 C96 H105 109.5
H103 C96 H105 109.5
H104 C96 H105 109.5
C76 O17 C97 118.39(18)
O17 C97 C98 107.1(2)
O17 C97 H106 110.3
C98 C97 H106 110.3
O17 C97 H107 110.3
C98 C97 H107 110.3
H106 C97 H107 108.5
C97 C98 H108 109.5
C97 C98 H109 109.5
H108 C98 H109 109.5
C97 C98 H110 109.5
H108 C98 H110 109.5
H109 C98 H110 109.5
C79 O18 C99 117.98(19)
O18 C99 C100 107.2(2)
O18 C99 H111 110.3
C100 C99 H111 110.3
O18 C99 H112 110.3
C100 C99 H112 110.3
H111 C99 H112 108.5
C99 C100 H113 109.5
C99 C100 H114 109.5
H113 C100 H114 109.5
C99 C100 H115 109.5
H113 C100 H115 109.5
H114 C100 H115 109.5
C82 O19 C101 118.63(19)
O19 C101 C102 106.4(2)
O19 C101 H116 110.5
C102 C101 H116 110.5
O19 C101 H117 110.5
C102 C101 H117 110.5
H116 C101 H117 108.6
C101 C102 H118 109.5
C101 C102 H119 109.5
H118 C102 H119 109.5
C101 C102 H120 109.5
H118 C102 H120 109.5
H119 C102 H120 109.5
C105 O20 C85 122.2(7)
C85 O20 C103 116.1(4)
C104 C103 O20 109.0(6)
C104 C103 H121 109.9
O20 C103 H121 109.9
C104 C103 H122 109.9
O20 C103 H122 109.9
H121 C103 H122 108.3
C103 C104 H123 109.5
C103 C104 H124 109.5
H123 C104 H124 109.5
C103 C104 H125 109.5
H123 C104 H125 109.5
H124 C104 H125 109.5
O20 C105 C106 109.8(11)
O20 C105 H126 109.7
C106 C105 H126 109.7
O20 C105 H127 109.7
C106 C105 H127 109.7
H126 C105 H127 108.2
C105 C106 H128 109.5
C105 C106 H129 109.5
H128 C106 H129 109.5
C105 C106 H130 109.5
H128 C106 H130 109.5
H129 C106 H130 109.5
C108 C107 H131 109.5
C108 C107 H132 109.5
H131 C107 H132 109.5
C108 C107 H133 109.5
H131 C107 H133 109.5
H132 C107 H133 109.5
C107 C108 C109 115.3(2)
C107 C108 H134 108.5
C109 C108 H134 108.5
C107 C108 H135 108.5
C109 C108 H135 108.5
H134 C108 H135 107.5
C108 C109 C110 114.9(2)
C108 C109 H136 108.5
C110 C109 H136 108.5
C108 C109 H137 108.5
C110 C109 H137 108.5
H136 C109 H137 107.5
C111 C110 C109 116.4(2)
C111 C110 H138 108.2
C109 C110 H138 108.2
C111 C110 H139 108.2
C109 C110 H139 108.2
H138 C110 H139 107.3
C110 C111 C112 114.6(2)
C110 C111 H140 108.6
C112 C111 H140 108.6
C110 C111 H141 108.6
C112 C111 H141 108.6
H140 C111 H141 107.6
C111 C112 H142 109.5
C111 C112 H143 109.5
H142 C112 H143 109.5
C111 C112 H144 109.5
H142 C112 H144 109.5
H143 C112 H144 109.5
C114 C113 H145 109.5
C114 C113 H146 109.5
H145 C113 H146 109.5
C114 C113 H147 109.5
H145 C113 H147 109.5
H146 C113 H147 109.5
C115 C114 C113 115.4(4)
C115 C114 H148 108.4
C113 C114 H148 108.4
C115 C114 H149 108.4
C113 C114 H149 108.4
H148 C114 H149 107.5
C114 C115 C116 114.7(3)
C114 C115 H150 108.6
C116 C115 H150 108.6
C114 C115 H151 108.6
C116 C115 H151 108.6
H150 C115 H151 107.6
C117 C116 C115 116.5(4)
C117 C116 H152 108.2
C115 C116 H152 108.2
C117 C116 H153 108.2
C115 C116 H153 108.2
H152 C116 H153 107.3
C118 C117 C116 116.0(4)
C118 C117 H154 108.3
C116 C117 H154 108.3
C118 C117 H155 108.3
C116 C117 H155 108.3
H154 C117 H155 107.4
C117 C118 H156 109.5
C117 C118 H157 109.5
H156 C118 H157 109.5
C117 C118 H158 109.5
H156 C118 H158 109.5
H157 C118 H158 109.5
C120 C119 H159 109.5
C120 C119 H160 109.5
H159 C119 H160 109.5
C120 C119 H161 109.5
H159 C119 H161 109.5
H160 C119 H161 109.5
C121 C120 C119 115.1(8)
C121 C120 H162 108.5
C119 C120 H162 108.5
C121 C120 H163 108.5
C119 C120 H163 108.5
H162 C120 H163 107.5
C120 C121 C122 115.2(8)
C120 C121 H164 108.5
C122 C121 H164 108.5
C120 C121 H165 108.5
C122 C121 H165 108.5
H164 C121 H165 107.5
C123 C122 C121 117.1(8)
C123 C122 H166 108.0
C121 C122 H166 108.0
C123 C122 H167 108.0
C121 C122 H167 108.0
H166 C122 H167 107.3
C122 C123 C124 115.2(8)
C122 C123 H168 108.5
C124 C123 H168 108.5
C122 C123 H169 108.5
C124 C123 H169 108.5
H168 C123 H169 107.5
C123 C124 H170 109.5
C123 C124 H171 109.5
H170 C124 H171 109.5
C123 C124 H172 109.5
H170 C124 H172 109.5
H171 C124 H172 109.5
C126 C125 H173 109.5
C126 C125 H174 109.5
H173 C125 H174 109.5
C126 C125 H175 109.5
H173 C125 H175 109.5
H174 C125 H175 109.5
C127 C126 C125 115.0(8)
C127 C126 H176 108.5
C125 C126 H176 108.5
C127 C126 H177 108.5
C125 C126 H177 108.5
H176 C126 H177 107.5
C126 C127 C128 114.7(7)
C126 C127 H178 108.6
C128 C127 H178 108.6
C126 C127 H179 108.6
C128 C127 H179 108.6
H178 C127 H179 107.6
C129 C128 C127 116.6(8)
C129 C128 H180 108.1
C127 C128 H180 108.1
C129 C128 H181 108.1
C127 C128 H181 108.1
H180 C128 H181 107.3
C128 C129 C130 115.1(8)
C128 C129 H182 108.5
C130 C129 H182 108.5
C128 C129 H183 108.5
C130 C129 H183 108.5
H182 C129 H183 107.5
C129 C130 H184 109.5
C129 C130 H185 109.5
H184 C130 H185 109.5
C129 C130 H186 109.5
H184 C130 H186 109.5
H185 C130 H186 109.5

loop_
_geom_bond_atom_site_label_1
_geom_bond_atom_site_label_2
_geom_bond_distance
C1 C6 1.509(3)
C1 C33 1.528(3)
C1 H1 0.9900
C1 H2 0.9900
C2 C9 1.509(3)
C2 C12 1.521(3)
C2 H3 0.9900
C2 H4 0.9900
C3 C18 1.507(3)
C3 C15 1.516(3)
C3 H5 0.9900
C3 H6 0.9900
C4 C21 1.511(3)
C4 C24 1.514(3)
C4 H7 0.9900
C4 H8 0.9900
C5 C27 1.512(3)
C5 C30 1.522(3)
C5 H9 0.9900
C5 H10 0.9900
C6 C11 1.339(3)
C6 C7 1.492(3)
C7 O1 1.226(3)
C7 C8 1.465(3)
C8 C9 1.333(3)
C8 H11 0.9500
C9 C10 1.487(4)
C10 O2 1.229(3)
C10 C11 1.478(3)
C11 H12 0.9500
C12 C17 1.384(4)
C12 C13 1.397(3)
C13 O3 1.386(3)
C13 C14 1.392(3)
C14 C15 1.382(3)
C14 H13 0.9500
C15 C16 1.399(3)
C16 O4 1.380(3)
C16 C17 1.397(3)
C17 H14 0.9500
C18 C23 1.386(3)
C18 C19 1.398(3)
C19 O5 1.387(3)
C19 C20 1.388(3)
C20 C21 1.395(3)
C20 H15 0.9500
C21 C22 1.398(3)
C22 O6 1.377(3)
C22 C23 1.389(3)
C23 H16 0.9500
C24 C29 1.390(3)
C24 C25 1.393(3)
C25 O7 1.382(3)
C25 C26 1.398(3)
C26 C27 1.397(3)
C26 H17 0.9500
C27 C28 1.391(3)
C28 O8 1.385(3)
C28 C29 1.387(3)
C29 H18 0.9500
C30 C35 1.391(3)
C30 C31 1.397(3)
C31 O9 1.379(3)
C31 C32 1.396(3)
C32 C33 1.382(3)
C32 H19 0.9500
C33 C34 1.395(3)
C34 O10 1.385(3)
C34 C35 1.399(3)
C35 H20 0.9500
O3 C36 1.432(3)
C36 C37 1.506(4)
C36 H21 0.9900
C36 H22 0.9900
C37 H23 0.9800
C37 H24 0.9800
C37 H25 0.9800
O4 C38 1.431(3)
C38 C39 1.502(4)
C38 H26 0.9900
C38 H27 0.9900
C39 H28 0.9800
C39 H29 0.9800
C39 H30 0.9800
O5 C40 1.426(3)
C40 C41 1.499(4)
C40 H31 0.9900
C40 H32 0.9900
C41 H33 0.9800
C41 H34 0.9800
C41 H35 0.9800
O6 C42 1.428(3)
C42 C43 1.507(3)
C42 H36 0.9900
C42 H37 0.9900
C43 H38 0.9800
C43 H39 0.9800
C43 H40 0.9800
O7 C44 1.431(3)
C44 C45 1.507(3)
C44 H41 0.9900
C44 H42 0.9900
C45 H43 0.9800
C45 H44 0.9800
C45 H45 0.9800
O8 C46 1.423(3)
C46 C47 1.503(4)
C46 H46 0.9900
C46 H47 0.9900
C47 H48 0.9800
C47 H49 0.9800
C47 H50 0.9800
O9 C48 1.434(3)
C48 C49 1.508(3)
C48 H51 0.9900
C48 H52 0.9900
C49 H53 0.9800
C49 H54 0.9800
C49 H55 0.9800
O10 C50 1.428(3)
C50 C51 1.509(4)
C50 H56 0.9900
C50 H57 0.9900
C51 H58 0.9800
C51 H59 0.9800
C51 H60 0.9800
C52 C57 1.508(4)
C52 C84 1.511(4)
C52 H61 0.9900
C52 H62 0.9900
C53 C60 1.502(4)
C53 C63 1.514(4)
C53 H63 0.9900
C53 H64 0.9900
C54 C69 1.513(4)
C54 C66 1.517(4)
C54 H65 0.9900
C54 H66 0.9900
C55 C75 1.522(3)
C55 C72 1.522(4)
C55 H67 0.9900
C55 H68 0.9900
C56 C81 1.521(3)
C56 C78 1.523(3)
C56 H69 0.9900
C56 H70 0.9900
C57 C62 1.337(4)
C57 C58 1.483(4)
C58 O11 1.235(3)
C58 C59 1.460(4)
C59 C60 1.340(4)
C59 H71 0.9500
C60 C61 1.491(4)
C61 O12 1.227(3)
C61 C62 1.474(4)
C62 H72 0.9500
C63 C64 1.387(4)
C63 C68 1.394(4)
C64 O13 1.377(3)
C64 C65 1.397(4)
C65 C66 1.391(4)
C65 H73 0.9500
C66 C67 1.388(4)
C67 O14 1.385(3)
C67 C68 1.390(4)
C68 H74 0.9500
C69 C70 1.389(4)
C69 C74 1.392(4)
C70 C71 1.390(4)
C70 O15 1.394(3)
C71 C72 1.390(4)
C71 H75 0.9500
C72 C73 1.386(3)
C73 O16 1.381(3)
C73 C74 1.384(4)
C74 H76 0.9500
C75 C76 1.383(3)
C75 C80 1.403(3)
C76 O17 1.386(3)
C76 C77 1.394(3)
C77 C78 1.397(3)
C77 H77 0.9500
C78 C79 1.392(3)
C79 O18 1.380(3)
C79 C80 1.384(4)
C80 H78 0.9500
C81 C82 1.387(3)
C81 C86 1.391(3)
C82 O19 1.374(3)
C82 C83 1.398(3)
C83 C84 1.389(4)
C83 H79 0.9500
C84 C85 1.391(4)
C85 O20 1.375(3)
C85 C86 1.388(4)
C86 H80 0.9500
O13 C87 1.431(3)
C87 C88 1.510(4)
C87 H81 0.9900
C87 H82 0.9900
C88 H83 0.9800
C88 H84 0.9800
C88 H85 0.9800
O14 C89 1.418(4)
C89 C90 1.509(4)
C89 H86 0.9900
C89 H87 0.9900
C90 H88 0.9800
C90 H89 0.9800
C90 H90 0.9800
O15 C91 1.368(6)
O15 C93 1.76(3)
C91 C92 1.509(7)
C91 H91 0.9900
C91 H92 0.9900
C92 H93 0.9800
C92 H94 0.9800
C92 H95 0.9800
C93 C94 1.47(3)
C93 H96 0.9900
C93 H97 0.9900
C94 H98 0.9800
C94 H99 0.9800
C94 H100 0.9800
O16 C95 1.431(3)
C95 C96 1.506(4)
C95 H101 0.9900
C95 H102 0.9900
C96 H103 0.9800
C96 H104 0.9800
C96 H105 0.9800
O17 C97 1.423(3)
C97 C98 1.509(3)
C97 H106 0.9900
C97 H107 0.9900
C98 H108 0.9800
C98 H109 0.9800
C98 H110 0.9800
O18 C99 1.431(3)
C99 C100 1.505(4)
C99 H111 0.9900
C99 H112 0.9900
C100 H113 0.9800
C100 H114 0.9800
C100 H115 0.9800
O19 C101 1.438(3)
C101 C102 1.488(4)
C101 H116 0.9900
C101 H117 0.9900
C102 H118 0.9800
C102 H119 0.9800
C102 H120 0.9800
O20 C105 1.253(18)
O20 C103 1.475(9)
C103 C104 1.473(10)
C103 H121 0.9900
C103 H122 0.9900
C104 H123 0.9800
C104 H124 0.9800
C104 H125 0.9800
C105 C106 1.54(2)
C105 H126 0.9900
C105 H127 0.9900
C106 H128 0.9800
C106 H129 0.9800
C106 H130 0.9800
C107 C108 1.500(4)
C107 H131 0.9800
C107 H132 0.9800
C107 H133 0.9800
C108 C109 1.500(4)
C108 H134 0.9900
C108 H135 0.9900
C109 C110 1.502(3)
C109 H136 0.9900
C109 H137 0.9900
C110 C111 1.502(4)
C110 H138 0.9900
C110 H139 0.9900
C111 C112 1.506(4)
C111 H140 0.9900
C111 H141 0.9900
C112 H142 0.9800
C112 H143 0.9800
C112 H144 0.9800
C113 C114 1.502(5)
C113 H145 0.9800
C113 H146 0.9800
C113 H147 0.9800
C114 C115 1.498(5)
C114 H148 0.9900
C114 H149 0.9900
C115 C116 1.499(4)
C115 H150 0.9900
C115 H151 0.9900
C116 C117 1.497(5)
C116 H152 0.9900
C116 H153 0.9900
C117 C118 1.497(5)
C117 H154 0.9900
C117 H155 0.9900
C118 H156 0.9800
C118 H157 0.9800
C118 H158 0.9800
C119 C120 1.502(6)
C119 H159 0.9800
C119 H160 0.9800
C119 H161 0.9800
C120 C121 1.499(6)
C120 H162 0.9900
C120 H163 0.9900
C121 C122 1.499(6)
C121 H164 0.9900
C121 H165 0.9900
C122 C123 1.498(6)
C122 H166 0.9900
C122 H167 0.9900
C123 C124 1.504(6)
C123 H168 0.9900
C123 H169 0.9900
C124 H170 0.9800
C124 H171 0.9800
C124 H172 0.9800
C125 C126 1.501(6)
C125 H173 0.9800
C125 H174 0.9800
C125 H175 0.9800
C126 C127 1.500(6)
C126 H176 0.9900
C126 H177 0.9900
C127 C128 1.500(6)
C127 H178 0.9900
C127 H179 0.9900
C128 C129 1.498(6)
C128 H180 0.9900
C128 H181 0.9900
C129 C130 1.502(6)
C129 H182 0.9900
C129 H183 0.9900
C130 H184 0.9800
C130 H185 0.9800
C130 H186 0.9800

loop_
_geom_torsion_atom_site_label_1
_geom_torsion_atom_site_label_2
_geom_torsion_atom_site_label_3
_geom_torsion_atom_site_label_4
_geom_torsion
C33 C1 C6 C11 95.1(3)
C33 C1 C6 C7 -83.0(2)
C11 C6 C7 O1 -179.3(2)
C1 C6 C7 O1 -1.1(3)
C11 C6 C7 C8 0.8(3)
C1 C6 C7 C8 178.95(19)
O1 C7 C8 C9 177.0(2)
C6 C7 C8 C9 -3.1(3)
C7 C8 C9 C10 2.2(3)
C7 C8 C9 C2 -174.3(2)
C12 C2 C9 C8 84.0(3)
C12 C2 C9 C10 -92.5(3)
C8 C9 C10 O2 -179.5(2)
C2 C9 C10 O2 -2.9(3)
C8 C9 C10 C11 0.7(3)
C2 C9 C10 C11 177.3(2)
C7 C6 C11 C10 2.1(3)
C1 C6 C11 C10 -176.0(2)
O2 C10 C11 C6 177.3(2)
C9 C10 C11 C6 -2.9(3)
C9 C2 C12 C17 92.3(3)
C9 C2 C12 C13 -85.2(3)
C17 C12 C13 O3 179.6(2)
C2 C12 C13 O3 -2.9(3)
C17 C12 C13 C14 1.5(3)
C2 C12 C13 C14 178.9(2)
O3 C13 C14 C15 -178.4(2)
C12 C13 C14 C15 -0.4(3)
C13 C14 C15 C16 -1.5(3)
C13 C14 C15 C3 177.7(2)
C18 C3 C15 C14 87.5(3)
C18 C3 C15 C16 -93.3(3)
C14 C15 C16 O4 -178.0(2)
C3 C15 C16 O4 2.9(3)
C14 C15 C16 C17 2.3(3)
C3 C15 C16 C17 -176.9(2)
C13 C12 C17 C16 -0.7(3)
C2 C12 C17 C16 -178.1(2)
O4 C16 C17 C12 179.0(2)
C15 C16 C17 C12 -1.2(3)
C15 C3 C18 C23 87.8(3)
C15 C3 C18 C19 -91.5(3)
C23 C18 C19 O5 -179.08(19)
C3 C18 C19 O5 0.2(3)
C23 C18 C19 C20 -0.3(3)
C3 C18 C19 C20 179.1(2)
O5 C19 C20 C21 177.8(2)
C18 C19 C20 C21 -0.9(3)
C19 C20 C21 C22 1.5(3)
C19 C20 C21 C4 -174.7(2)
C24 C4 C21 C20 89.3(2)
C24 C4 C21 C22 -86.8(2)
C20 C21 C22 O6 178.66(19)
C4 C21 C22 O6 -5.2(3)
C20 C21 C22 C23 -0.9(3)
C4 C21 C22 C23 175.2(2)
C19 C18 C23 C22 0.9(3)
C3 C18 C23 C22 -178.5(2)
O6 C22 C23 C18 -179.8(2)
C21 C22 C23 C18 -0.3(3)
C21 C4 C24 C29 79.5(3)
C21 C4 C24 C25 -96.6(2)
C29 C24 C25 O7 179.64(19)
C4 C24 C25 O7 -4.3(3)
C29 C24 C25 C26 -0.9(3)
C4 C24 C25 C26 175.2(2)
O7 C25 C26 C27 179.5(2)
C24 C25 C26 C27 0.1(3)
C25 C26 C27 C28 0.6(3)
C25 C26 C27 C5 179.4(2)
C30 C5 C27 C28 -81.4(3)
C30 C5 C27 C26 99.9(3)
C26 C27 C28 O8 179.28(19)
C5 C27 C28 O8 0.5(3)
C26 C27 C28 C29 -0.5(3)
C5 C27 C28 C29 -179.3(2)
O8 C28 C29 C24 179.9(2)
C27 C28 C29 C24 -0.3(3)
C25 C24 C29 C28 1.0(3)
C4 C24 C29 C28 -175.2(2)
C27 C5 C30 C35 94.9(3)
C27 C5 C30 C31 -85.2(3)
C35 C30 C31 O9 180.00(19)
C5 C30 C31 O9 0.1(3)
C35 C30 C31 C32 0.4(3)
C5 C30 C31 C32 -179.5(2)
O9 C31 C32 C33 179.1(2)
C30 C31 C32 C33 -1.4(3)
C31 C32 C33 C34 1.8(3)
C31 C32 C33 C1 -175.7(2)
C6 C1 C33 C32 85.9(3)
C6 C1 C33 C34 -91.5(3)
C32 C33 C34 O10 179.0(2)
C1 C33 C34 O10 -3.6(3)
C32 C33 C34 C35 -1.2(3)
C1 C33 C34 C35 176.3(2)
C31 C30 C35 C34 0.2(3)
C5 C30 C35 C34 -179.9(2)
O10 C34 C35 C30 -179.9(2)
C33 C34 C35 C30 0.2(3)
C14 C13 O3 C36 -4.9(3)
C12 C13 O3 C36 177.0(2)
C13 O3 C36 C37 -179.2(2)
C17 C16 O4 C38 -3.9(3)
C15 C16 O4 C38 176.3(2)
C16 O4 C38 C39 -176.6(2)
C20 C19 O5 C40 8.6(3)
C18 C19 O5 C40 -172.6(2)
C19 O5 C40 C41 -176.5(2)
C23 C22 O6 C42 1.0(3)
C21 C22 O6 C42 -178.58(19)
C22 O6 C42 C43 175.53(19)
C24 C25 O7 C44 -168.89(19)
C26 C25 O7 C44 11.7(3)
C25 O7 C44 C45 165.84(19)
C29 C28 O8 C46 3.4(3)
C27 C28 O8 C46 -176.39(19)
C28 O8 C46 C47 -176.2(2)
C32 C31 O9 C48 2.4(3)
C30 C31 O9 C48 -177.1(2)
C31 O9 C48 C49 176.9(2)
C33 C34 O10 C50 176.1(2)
C35 C34 O10 C50 -3.7(3)
C34 O10 C50 C51 -178.3(2)
C84 C52 C57 C62 84.9(3)
C84 C52 C57 C58 -93.6(3)
C62 C57 C58 O11 -179.6(3)
C52 C57 C58 O11 -1.0(4)
C62 C57 C58 C59 1.4(4)
C52 C57 C58 C59 179.9(2)
O11 C58 C59 C60 177.6(3)
C57 C58 C59 C60 -3.3(4)
C58 C59 C60 C61 2.4(4)
C58 C59 C60 C53 -174.6(2)
C63 C53 C60 C59 90.3(3)
C63 C53 C60 C61 -86.7(3)
C59 C60 C61 O12 -179.5(2)
C53 C60 C61 O12 -2.3(3)
C59 C60 C61 C62 0.3(3)
C53 C60 C61 C62 177.4(2)
C58 C57 C62 C61 1.3(4)
C52 C57 C62 C61 -177.2(2)
O12 C61 C62 C57 177.6(2)
C60 C61 C62 C57 -2.2(4)
C60 C53 C63 C64 -81.2(3)
C60 C53 C63 C68 96.2(3)
C68 C63 C64 O13 -178.7(2)
C53 C63 C64 O13 -1.2(3)
C68 C63 C64 C65 0.9(4)
C53 C63 C64 C65 178.4(2)
O13 C64 C65 C66 179.3(2)
C63 C64 C65 C66 -0.3(4)
C64 C65 C66 C67 -0.5(4)
C64 C65 C66 C54 179.1(2)
C69 C54 C66 C67 -92.1(3)
C69 C54 C66 C65 88.3(3)
C65 C66 C67 O14 -179.6(2)
C54 C66 C67 O14 0.8(3)
C65 C66 C67 C68 0.6(4)
C54 C66 C67 C68 -179.0(2)
O14 C67 C68 C63 -179.8(2)
C66 C67 C68 C63 0.1(4)
C64 C63 C68 C67 -0.8(4)
C53 C63 C68 C67 -178.3(2)
C66 C54 C69 C70 -92.0(3)
C66 C54 C69 C74 87.4(3)
C74 C69 C70 C71 -0.2(4)
C54 C69 C70 C71 179.3(2)
C74 C69 C70 O15 -179.7(2)
C54 C69 C70 O15 -0.2(4)
C69 C70 C71 C72 -0.7(4)
O15 C70 C71 C72 178.7(2)
C70 C71 C72 C73 0.9(4)
C70 C71 C72 C55 -176.0(2)
C75 C55 C72 C73 -90.1(3)
C75 C55 C72 C71 86.8(3)
C71 C72 C73 O16 178.5(2)
C55 C72 C73 O16 -4.6(3)
C71 C72 C73 C74 -0.2(4)
C55 C72 C73 C74 176.7(2)
O16 C73 C74 C69 -179.4(2)
C72 C73 C74 C69 -0.8(4)
C70 C69 C74 C73 1.0(4)
C54 C69 C74 C73 -178.5(2)
C72 C55 C75 C76 -95.7(3)
C72 C55 C75 C80 81.1(3)
C80 C75 C76 O17 -179.8(2)
C55 C75 C76 O17 -3.0(3)
C80 C75 C76 C77 -0.6(4)
C55 C75 C76 C77 176.2(2)
C75 C76 C77 C78 -0.6(4)
O17 C76 C77 C78 178.6(2)
C76 C77 C78 C79 0.9(3)
C76 C77 C78 C56 -178.8(2)
C81 C56 C78 C79 -79.3(3)
C81 C56 C78 C77 100.4(3)
C77 C78 C79 O18 179.3(2)
C56 C78 C79 O18 -1.0(3)
C77 C78 C79 C80 -0.1(4)
C56 C78 C79 C80 179.7(2)
O18 C79 C80 C75 179.6(2)
C78 C79 C80 C75 -1.1(4)
C76 C75 C80 C79 1.5(4)
C55 C75 C80 C79 -175.4(2)
C78 C56 C81 C82 -82.8(3)
C78 C56 C81 C86 96.9(3)
C86 C81 C82 O19 179.5(2)
C56 C81 C82 O19 -0.8(3)
C86 C81 C82 C83 -1.2(3)
C56 C81 C82 C83 178.4(2)
O19 C82 C83 C84 -179.9(2)
C81 C82 C83 C84 0.9(3)
C82 C83 C84 C85 0.0(3)
C82 C83 C84 C52 -178.4(2)
C57 C52 C84 C83 83.8(3)
C57 C52 C84 C85 -94.6(3)
C83 C84 C85 O20 -179.2(2)
C52 C84 C85 O20 -0.7(3)
C83 C84 C85 C86 -0.5(4)
C52 C84 C85 C86 177.9(2)
O20 C85 C86 C81 178.7(2)
C84 C85 C86 C81 0.2(4)
C82 C81 C86 C85 0.7(4)
C56 C81 C86 C85 -178.9(2)
C63 C64 O13 C87 -179.9(2)
C65 C64 O13 C87 0.5(4)
C64 O13 C87 C88 -175.1(2)
C66 C67 O14 C89 -175.4(2)
C68 C67 O14 C89 4.5(4)
C67 O14 C89 C90 169.5(2)
C69 C70 O15 C91 -174.0(4)
C71 C70 O15 C91 6.5(5)
C69 C70 O15 C93 166.4(12)
C71 C70 O15 C93 -13.1(12)
C70 O15 C91 C92 179.2(4)
C93 O15 C91 C92 -117(3)
C91 O15 C93 C94 58(2)
C70 O15 C93 C94 -177.3(14)
C74 C73 O16 C95 0.0(3)
C72 C73 O16 C95 -178.7(2)
C73 O16 C95 C96 178.4(2)
C75 C76 O17 C97 -165.5(2)
C77 C76 O17 C97 15.3(3)
C76 O17 C97 C98 171.9(2)
C80 C79 O18 C99 1.7(3)
C78 C79 O18 C99 -177.6(2)
C79 O18 C99 C100 -175.9(2)
C81 C82 O19 C101 -177.0(2)
C83 C82 O19 C101 3.8(3)
C82 O19 C101 C102 177.9(2)
C86 C85 O20 C105 1.0(15)
C84 C85 O20 C105 179.6(15)
C86 C85 O20 C103 28.9(6)
C84 C85 O20 C103 -152.5(5)
C105 O20 C103 C104 -85(2)
C85 O20 C103 C104 164.1(5)
C85 O20 C105 C106 -178.9(11)
C103 O20 C105 C106 98(3)
C107 C108 C109 C110 178.8(3)
C108 C109 C110 C111 -177.7(3)
C109 C110 C111 C112 179.2(3)
C113 C114 C115 C116 -179.4(5)
C114 C115 C116 C117 178.3(6)
C115 C116 C117 C118 172.2(5)
C119 C120 C121 C122 -160(4)
C120 C121 C122 C123 -78(3)
C121 C122 C123 C124 -169(2)
C125 C126 C127 C128 168(4)
C126 C127 C128 C129 -173(5)
C127 C128 C129 C130 168(4)
